data_7118013
loop_
_publ_author_name
'Michael Stollenz'
'Deeb Taher'
'Nattamai Bhuvanesh'
'Joseph H. Reibenspies'
'Zuzana Baranova'
'John A. Gladysz'

_publ_section_title
;
 Steric control of the in/out sense of bridgehead substituents in
 macrobicyclic compounds: isolation of new 'crossed chain' variants of
 in/out isomers
;
_journal_name_full Chem.Commun.
_journal_page_first 16053
_journal_paper_doi 10.1039/C5cc05620A
_journal_volume 51
_journal_year 2015
_chemical_formula_sum 'C118 H192 Au2 O P2'
_chemical_formula_weight 2082.59
_chemical_name_systematic
; 
 ? 
;
_space_group_IT_number 33
_symmetry_cell_setting orthorhombic
_symmetry_space_group_name_Hall 'P 2c -2n'
_symmetry_space_group_name_H-M 'P n a 21'
_atom_sites_solution_hydrogens geom
_atom_sites_solution_primary direct
_atom_sites_solution_secondary difmap
_audit_creation_method SHELXL-97
_audit_update_record
;
2015-07-03 deposited with the CCDC.
2015-08-28 downloaded from the CCDC.
;
_cell_angle_alpha 90.00
_cell_angle_beta 90.00
_cell_angle_gamma 90.00
_cell_formula_units_Z 4
_cell_length_a 47.793(3)
_cell_length_b 13.1566(9)
_cell_length_c 17.5594(12)
_cell_measurement_reflns_used 9717
_cell_measurement_temperature 110(2)
_cell_measurement_theta_max 62.37
_cell_measurement_theta_min 3.83
_cell_volume 11041.2(13)
_computing_cell_refinement
; 
  CELL-NOW (Sheldrick, 2003) and SAINT (BRUKER-NONIUS, 2003) 
;
_computing_data_collection 'FRAMBO (BRUKER-NONIUS, 2003)'
_computing_data_reduction 'Bruker APEX2'
_computing_molecular_graphics 'X-SEED (Barbour, 2001)'
_computing_publication_material 'Bruker SHELXTL'
_computing_structure_refinement 'SHELXL-97 (Sheldrick, 2008)'
_computing_structure_solution 'SHELXS-97 (Sheldrick, 2008)'
_diffrn_ambient_temperature 110(2)
_diffrn_measured_fraction_theta_full 0.993
_diffrn_measured_fraction_theta_max 0.993
_diffrn_measurement_device_type 'BRUKER GADDS D8 Discover'
_diffrn_measurement_method 'phi and omega scans'
_diffrn_radiation_monochromator graphite
_diffrn_radiation_source 'fine-focus sealed tube'
_diffrn_radiation_type CuK\a
_diffrn_radiation_wavelength 1.54178
_diffrn_reflns_av_R_equivalents 0.0744
_diffrn_reflns_av_sigmaI/netI 0.0289
_diffrn_reflns_limit_h_max 53
_diffrn_reflns_limit_h_min -53
_diffrn_reflns_limit_k_max 14
_diffrn_reflns_limit_k_min -13
_diffrn_reflns_limit_l_max 19
_diffrn_reflns_limit_l_min -19
_diffrn_reflns_number 248826
_diffrn_reflns_theta_full 60.00
_diffrn_reflns_theta_max 60.00
_diffrn_reflns_theta_min 1.85
_diffrn_standards_decay_% 0
_diffrn_standards_interval_count 0
_diffrn_standards_number 0
_exptl_absorpt_coefficient_mu 5.528
_exptl_absorpt_correction_T_max 0.8975
_exptl_absorpt_correction_T_min 0.4361
_exptl_absorpt_correction_type multi-scan
_exptl_absorpt_process_details 'SADABS; (Sheldrick, 2006)'
_exptl_crystal_colour colorless
_exptl_crystal_density_diffrn 1.253
_exptl_crystal_density_method 'not measured'
_exptl_crystal_description block
_exptl_crystal_F_000 4384
_exptl_crystal_size_max 0.18
_exptl_crystal_size_mid 0.04
_exptl_crystal_size_min 0.02
_refine_diff_density_max 0.899
_refine_diff_density_min -1.018
_refine_diff_density_rms 0.079
_refine_ls_abs_structure_details 'Flack H D (1983), Acta Cryst. A39, 876-881'
_refine_ls_abs_structure_Flack 0.000(5)
_refine_ls_extinction_method none
_refine_ls_goodness_of_fit_ref 1.076
_refine_ls_hydrogen_treatment constr
_refine_ls_matrix_type full
_refine_ls_number_parameters 1108
_refine_ls_number_reflns 16224
_refine_ls_number_restraints 349
_refine_ls_restrained_S_all 1.102
_refine_ls_R_factor_all 0.0327
_refine_ls_R_factor_gt 0.0307
_refine_ls_shift/su_max 0.005
_refine_ls_shift/su_mean 0.000
_refine_ls_structure_factor_coef Fsqd
_refine_ls_weighting_details 'calc w=1/[\s^2^(Fo^2^)+(0.0207P)^2^+28.0156P] where P=(Fo^2^+2Fc^2^)/3'
_refine_ls_weighting_scheme calc
_refine_ls_wR_factor_gt 0.0658
_refine_ls_wR_factor_ref 0.0664
_reflns_number_gt 15524
_reflns_number_total 16224
_reflns_threshold_expression >2sigma(I)
_cod_data_source_file c5cc05620a2.cif
_cod_data_source_block pna21
_cod_original_cell_volume 11041.3(13)
_cod_original_sg_symbol_H-M Pna2(1)
_cod_database_code 7118013

loop_
_symmetry_equiv_pos_as_xyz
'x, y, z'
'-x, -y, z+1/2'
'x+1/2, -y+1/2, z'
'-x+1/2, y+1/2, z+1/2'

loop_
_atom_site_label
_atom_site_type_symbol
_atom_site_fract_x
_atom_site_fract_y
_atom_site_fract_z
_atom_site_U_iso_or_equiv
_atom_site_adp_type
_atom_site_occupancy
_atom_site_symmetry_multiplicity
_atom_site_calc_flag
_atom_site_refinement_flags
_atom_site_disorder_assembly
_atom_site_disorder_group
Au1 Au 0.670585(4) -0.131784(17) 0.953567(14) 0.02567(6) Uani 1 1 d . . .
Au2 Au 0.967363(4) 0.240415(14) 0.998967(15) 0.01792(5) Uani 1 1 d . . .
P1 P 0.71511(3) -0.07060(12) 0.96234(11) 0.0354(4) Uani 1 1 d . . .
P2 P 0.93224(3) 0.14719(10) 0.94606(9) 0.0202(3) Uani 1 1 d . . .
C1 C 0.72428(16) -0.0321(5) 1.0592(4) 0.0457(17) Uani 1 1 d DU . .
H1A H 0.7440 -0.0088 1.0596 0.055 Uiso 1 1 calc R . .
H1B H 0.7124 0.0264 1.0739 0.055 Uiso 1 1 calc R . .
C2 C 0.72080(18) -0.1163(5) 1.1189(4) 0.0561(18) Uani 1 1 d DU . .
H2A H 0.7325 -0.1754 1.1046 0.067 Uiso 1 1 calc R . .
H2B H 0.7010 -0.1386 1.1202 0.067 Uiso 1 1 calc R . .
C3 C 0.72959(19) -0.0777(7) 1.1990(4) 0.080(2) Uani 1 1 d DU . .
H3A H 0.7175 -0.0194 1.2124 0.096 Uiso 1 1 calc R . .
H3B H 0.7257 -0.1324 1.2362 0.096 Uiso 1 1 calc R . .
C4 C 0.76051(17) -0.0441(7) 1.2087(5) 0.076(2) Uani 1 1 d DU . .
H4A H 0.7627 0.0232 1.1841 0.091 Uiso 1 1 calc R . .
H4B H 0.7641 -0.0346 1.2638 0.091 Uiso 1 1 calc R . .
C5 C 0.78296(17) -0.1131(7) 1.1778(6) 0.083(2) Uani 1 1 d DU . .
H5A H 0.7791 -0.1247 1.1231 0.100 Uiso 1 1 calc R . .
H5B H 0.7814 -0.1796 1.2038 0.100 Uiso 1 1 calc R . .
C6 C 0.81383(17) -0.0754(7) 1.1859(5) 0.079(2) Uani 1 1 d DU . .
H6A H 0.8260 -0.1184 1.1534 0.095 Uiso 1 1 calc R . .
H6B H 0.8150 -0.0050 1.1662 0.095 Uiso 1 1 calc R . .
C7 C 0.82480(15) -0.0770(7) 1.2635(5) 0.071(2) Uani 1 1 d DU . .
H7A H 0.8262 -0.1484 1.2811 0.085 Uiso 1 1 calc R . .
H7B H 0.8116 -0.0411 1.2976 0.085 Uiso 1 1 calc R . .
C8 C 0.85309(14) -0.0279(6) 1.2695(5) 0.063(2) Uani 1 1 d DU . .
H8A H 0.8583 -0.0233 1.3240 0.076 Uiso 1 1 calc R . .
H8B H 0.8518 0.0422 1.2495 0.076 Uiso 1 1 calc R . .
C9 C 0.87612(12) -0.0830(5) 1.2274(4) 0.0412(15) Uani 1 1 d DU . .
H9A H 0.8714 -0.0854 1.1726 0.049 Uiso 1 1 calc R . .
H9B H 0.8772 -0.1539 1.2462 0.049 Uiso 1 1 calc R . .
C10 C 0.90478(12) -0.0323(5) 1.2373(3) 0.0347(14) Uani 1 1 d DU . .
H10A H 0.9039 0.0384 1.2181 0.042 Uiso 1 1 calc R . .
H10B H 0.9096 -0.0297 1.2921 0.042 Uiso 1 1 calc R . .
C11 C 0.92748(12) -0.0900(5) 1.1945(3) 0.0323(13) Uani 1 1 d DU . .
H11A H 0.9270 -0.1621 1.2109 0.039 Uiso 1 1 calc R . .
H11B H 0.9459 -0.0619 1.2091 0.039 Uiso 1 1 calc R . .
C12 C 0.92474(12) -0.0859(4) 1.1079(3) 0.0274(12) Uani 1 1 d DU . .
H12A H 0.9060 -0.1116 1.0935 0.033 Uiso 1 1 calc R . .
H12B H 0.9388 -0.1321 1.0853 0.033 Uiso 1 1 calc R . .
C13 C 0.92864(13) 0.0202(4) 1.0740(3) 0.0264(12) Uani 1 1 d DU . .
H13A H 0.9137 0.0655 1.0935 0.032 Uiso 1 1 calc R . .
H13B H 0.9468 0.0481 1.0911 0.032 Uiso 1 1 calc R . .
C14 C 0.92779(11) 0.0204(4) 0.9876(3) 0.0246(12) Uani 1 1 d DU . .
H14A H 0.9096 -0.0079 0.9706 0.030 Uiso 1 1 calc R . .
H14B H 0.9428 -0.0247 0.9682 0.030 Uiso 1 1 calc R . .
C15 C 0.72193(12) 0.0456(5) 0.9089(4) 0.0401(16) Uani 1 1 d DU . .
H15A H 0.7399 0.0752 0.9260 0.048 Uiso 1 1 calc R . .
H15B H 0.7237 0.0288 0.8541 0.048 Uiso 1 1 calc R . .
C16 C 0.69863(12) 0.1241(5) 0.9192(5) 0.0499(17) Uani 1 1 d DU . .
H16A H 0.6824 0.1050 0.8871 0.060 Uiso 1 1 calc R . .
H16B H 0.6924 0.1239 0.9730 0.060 Uiso 1 1 calc R . .
C17 C 0.70826(15) 0.2300(5) 0.8978(4) 0.0523(17) Uani 1 1 d DU . .
H17A H 0.6917 0.2730 0.8874 0.063 Uiso 1 1 calc R . .
H17B H 0.7195 0.2264 0.8506 0.063 Uiso 1 1 calc R . .
C18 C 0.72585(14) 0.2797(5) 0.9612(5) 0.0575(17) Uani 1 1 d DU . .
H18A H 0.7138 0.2928 1.0059 0.069 Uiso 1 1 calc R . .
H18B H 0.7408 0.2321 0.9771 0.069 Uiso 1 1 calc R . .
C19 C 0.73901(15) 0.3785(5) 0.9357(4) 0.059(2) Uani 1 1 d DU . .
H19A H 0.7518 0.3646 0.8926 0.070 Uiso 1 1 calc R . .
H19B H 0.7241 0.4246 0.9172 0.070 Uiso 1 1 calc R . .
C20 C 0.75516(17) 0.4310(5) 0.9983(6) 0.079(2) Uani 1 1 d DU . .
H20A H 0.7707 0.3861 1.0142 0.095 Uiso 1 1 calc R . .
H20B H 0.7426 0.4396 1.0427 0.095 Uiso 1 1 calc R . .
C21 C 0.76740(17) 0.5353(6) 0.9775(6) 0.093(3) Uani 1 1 d DU . .
H21A H 0.7518 0.5818 0.9643 0.112 Uiso 1 1 calc R . .
H21B H 0.7769 0.5636 1.0228 0.112 Uiso 1 1 calc R . .
C22 C 0.78773(18) 0.5331(7) 0.9125(7) 0.110(3) Uani 1 1 d DU . .
H22A H 0.7956 0.6011 0.9014 0.132 Uiso 1 1 calc R . .
H22B H 0.7794 0.5040 0.8657 0.132 Uiso 1 1 calc R . .
C23 C 0.8100(2) 0.4594(8) 0.9502(9) 0.141(3) Uani 1 1 d DU . .
H23A H 0.8160 0.4848 1.0007 0.169 Uiso 1 1 calc R . .
H23B H 0.8024 0.3898 0.9559 0.169 Uiso 1 1 calc R . .
C24 C 0.8326(2) 0.4617(9) 0.8968(8) 0.132(3) Uani 1 1 d DU . .
H24A H 0.8426 0.5270 0.9031 0.158 Uiso 1 1 calc R . .
H24B H 0.8245 0.4610 0.8449 0.158 Uiso 1 1 calc R . .
C25 C 0.85414(19) 0.3750(8) 0.9024(6) 0.103(3) Uani 1 1 d DU . .
H25A H 0.8441 0.3102 0.9111 0.123 Uiso 1 1 calc R . .
H25B H 0.8642 0.3694 0.8533 0.123 Uiso 1 1 calc R . .
C26 C 0.87480(15) 0.3897(6) 0.9640(6) 0.077(2) Uani 1 1 d DU . .
H26A H 0.8665 0.3692 1.0133 0.093 Uiso 1 1 calc R . .
H26B H 0.8800 0.4624 0.9673 0.093 Uiso 1 1 calc R . .
C27 C 0.90088(13) 0.3254(4) 0.9474(5) 0.0540(17) Uani 1 1 d DU . .
H27A H 0.9066 0.3384 0.8941 0.065 Uiso 1 1 calc R . .
H27B H 0.9162 0.3502 0.9806 0.065 Uiso 1 1 calc R . .
C28 C 0.89861(11) 0.2108(4) 0.9581(4) 0.0323(12) Uani 1 1 d DU . .
H28A H 0.8851 0.1831 0.9207 0.039 Uiso 1 1 calc R . .
H28B H 0.8913 0.1963 1.0098 0.039 Uiso 1 1 calc R . .
C29 C 0.74373(13) -0.1556(5) 0.9374(5) 0.0549(19) Uani 1 1 d DU . .
H29A H 0.7611 -0.1145 0.9367 0.066 Uiso 1 1 calc R . .
H29B H 0.7457 -0.2052 0.9795 0.066 Uiso 1 1 calc R . .
C30 C 0.74287(17) -0.2167(6) 0.8624(4) 0.0634(19) Uani 1 1 d DU . .
H30A H 0.7591 -0.2632 0.8615 0.076 Uiso 1 1 calc R . .
H30B H 0.7258 -0.2592 0.8625 0.076 Uiso 1 1 calc R . .
C31 C 0.7432(2) -0.1551(6) 0.7905(5) 0.076(2) Uani 1 1 d DU . .
H31A H 0.7580 -0.1029 0.7944 0.091 Uiso 1 1 calc R . .
H31B H 0.7250 -0.1193 0.7855 0.091 Uiso 1 1 calc R . .
C32 C 0.74818(19) -0.2186(7) 0.7183(5) 0.089(2) Uani 1 1 d DU . .
H32A H 0.7325 -0.2676 0.7152 0.107 Uiso 1 1 calc R . .
H32B H 0.7460 -0.1716 0.6747 0.107 Uiso 1 1 calc R . .
C33 C 0.77453(18) -0.2786(7) 0.7036(8) 0.101(3) Uani 1 1 d DU . .
H33A H 0.7782 -0.3241 0.7473 0.121 Uiso 1 1 calc R . .
H33B H 0.7720 -0.3213 0.6577 0.121 Uiso 1 1 calc R . .
C34 C 0.79831(17) -0.2109(7) 0.6925(7) 0.101(3) Uani 1 1 d DU . .
H34A H 0.8014 -0.1741 0.7409 0.121 Uiso 1 1 calc R . .
H34B H 0.7929 -0.1597 0.6540 0.121 Uiso 1 1 calc R . .
C35 C 0.82707(15) -0.2571(6) 0.6672(5) 0.076(2) Uani 1 1 d DU . .
H35A H 0.8302 -0.3239 0.6918 0.091 Uiso 1 1 calc R . .
H35B H 0.8276 -0.2664 0.6113 0.091 Uiso 1 1 calc R . .
C36 C 0.84948(12) -0.1805(5) 0.6925(4) 0.0459(16) Uani 1 1 d DU . .
H36A H 0.8436 -0.1117 0.6764 0.055 Uiso 1 1 calc R . .
H36B H 0.8504 -0.1806 0.7489 0.055 Uiso 1 1 calc R . .
C37 C 0.87881(11) -0.2003(5) 0.6616(3) 0.0322(13) Uani 1 1 d DU . .
H37A H 0.8839 -0.2720 0.6717 0.039 Uiso 1 1 calc R . .
H37B H 0.8787 -0.1902 0.6057 0.039 Uiso 1 1 calc R . .
C38 C 0.90080(12) -0.1309(4) 0.6970(3) 0.0296(13) Uani 1 1 d DU . .
H38A H 0.9005 -0.1403 0.7529 0.036 Uiso 1 1 calc R . .
H38B H 0.9195 -0.1523 0.6786 0.036 Uiso 1 1 calc R . .
C39 C 0.89704(13) -0.0186(4) 0.6797(3) 0.0287(13) Uani 1 1 d DU . .
H39A H 0.8781 0.0026 0.6959 0.034 Uiso 1 1 calc R . .
H39B H 0.8984 -0.0080 0.6240 0.034 Uiso 1 1 calc R . .
C40 C 0.91860(11) 0.0484(4) 0.7194(3) 0.0238(12) Uani 1 1 d DU . .
H40A H 0.9182 0.1168 0.6960 0.029 Uiso 1 1 calc R . .
H40B H 0.9375 0.0194 0.7108 0.029 Uiso 1 1 calc R . .
C41 C 0.91378(12) 0.0590(4) 0.8051(3) 0.0261(12) Uani 1 1 d DU . .
H41A H 0.9141 -0.0094 0.8287 0.031 Uiso 1 1 calc R . .
H41B H 0.8950 0.0885 0.8140 0.031 Uiso 1 1 calc R . .
C42 C 0.93578(11) 0.1260(4) 0.8437(3) 0.0245(12) Uani 1 1 d DU . .
H42A H 0.9356 0.1931 0.8182 0.029 Uiso 1 1 calc R . .
H42B H 0.9544 0.0953 0.8343 0.029 Uiso 1 1 calc R . .
C43 C 0.63062(10) -0.1893(3) 0.9467(3) 0.0169(11) Uani 1 1 d . . .
C44 C 0.62046(9) -0.2596(4) 1.0010(4) 0.0217(10) Uani 1 1 d . . .
C45 C 0.59396(11) -0.3016(4) 0.9920(4) 0.0273(12) Uani 1 1 d . . .
H45A H 0.5872 -0.3493 1.0283 0.033 Uiso 1 1 calc R . .
C46 C 0.57746(12) -0.2751(4) 0.9314(3) 0.0276(14) Uani 1 1 d . . .
H46A H 0.5596 -0.3058 0.9253 0.033 Uiso 1 1 calc R . .
C47 C 0.58657(11) -0.2046(4) 0.8796(3) 0.0232(13) Uani 1 1 d . . .
H47A H 0.5748 -0.1855 0.8383 0.028 Uiso 1 1 calc R . .
C48 C 0.61271(11) -0.1611(4) 0.8871(3) 0.0178(12) Uani 1 1 d . . .
C49 C 0.63844(11) -0.2868(4) 1.0676(3) 0.0213(12) Uani 1 1 d . . .
C50 C 0.65709(12) -0.3683(5) 1.0628(3) 0.0273(13) Uani 1 1 d . . .
C51 C 0.67498(12) -0.3890(5) 1.1242(3) 0.0327(15) Uani 1 1 d . . .
H51A H 0.6877 -0.4442 1.1206 0.039 Uiso 1 1 calc R . .
C52 C 0.67447(13) -0.3304(5) 1.1902(3) 0.0326(15) Uani 1 1 d . . .
C53 C 0.65582(14) -0.2506(5) 1.1935(3) 0.0354(15) Uani 1 1 d . . .
H53A H 0.6554 -0.2100 1.2382 0.042 Uiso 1 1 calc R . .
C54 C 0.63753(13) -0.2267(5) 1.1341(3) 0.0282(14) Uani 1 1 d . . .
C55 C 0.65999(12) -0.4297(4) 0.9894(4) 0.0313(14) Uani 1 1 d . . .
H55A H 0.6443 -0.4093 0.9550 0.038 Uiso 1 1 calc R . .
C56 C 0.68720(14) -0.4022(5) 0.9496(5) 0.054(2) Uani 1 1 d . . .
H56A H 0.6880 -0.3285 0.9420 0.080 Uiso 1 1 calc R . .
H56B H 0.6880 -0.4365 0.9001 0.080 Uiso 1 1 calc R . .
H56C H 0.7031 -0.4239 0.9809 0.080 Uiso 1 1 calc R . .
C57 C 0.65775(13) -0.5440(4) 1.0020(4) 0.0420(15) Uani 1 1 d . . .
H57A H 0.6400 -0.5596 1.0274 0.063 Uiso 1 1 calc R . .
H57B H 0.6733 -0.5669 1.0339 0.063 Uiso 1 1 calc R . .
H57C H 0.6585 -0.5790 0.9528 0.063 Uiso 1 1 calc R . .
C58 C 0.69378(14) -0.3528(6) 1.2573(4) 0.0433(17) Uani 1 1 d . . .
H58A H 0.6950 -0.2896 1.2888 0.052 Uiso 1 1 calc R . .
C59 C 0.72333(16) -0.3810(7) 1.2330(5) 0.065(2) Uani 1 1 d . . .
H59A H 0.7314 -0.3256 1.2028 0.097 Uiso 1 1 calc R . .
H59B H 0.7228 -0.4432 1.2023 0.097 Uiso 1 1 calc R . .
H59C H 0.7349 -0.3925 1.2783 0.097 Uiso 1 1 calc R . .
C60 C 0.68115(17) -0.4356(6) 1.3068(4) 0.055(2) Uani 1 1 d . . .
H60A H 0.6935 -0.4489 1.3502 0.083 Uiso 1 1 calc R . .
H60B H 0.6790 -0.4979 1.2768 0.083 Uiso 1 1 calc R . .
H60C H 0.6628 -0.4135 1.3255 0.083 Uiso 1 1 calc R . .
C61 C 0.61889(14) -0.1349(5) 1.1405(3) 0.0325(15) Uani 1 1 d . . .
H61A H 0.6084 -0.1279 1.0915 0.039 Uiso 1 1 calc R . .
C62 C 0.63585(16) -0.0379(5) 1.1522(4) 0.0474(19) Uani 1 1 d . . .
H62A H 0.6231 0.0202 1.1564 0.071 Uiso 1 1 calc R . .
H62B H 0.6484 -0.0279 1.1087 0.071 Uiso 1 1 calc R . .
H62C H 0.6469 -0.0439 1.1990 0.071 Uiso 1 1 calc R . .
C63 C 0.59738(14) -0.1485(5) 1.2049(4) 0.0375(15) Uani 1 1 d . . .
H63A H 0.5854 -0.0881 1.2078 0.056 Uiso 1 1 calc R . .
H63B H 0.6072 -0.1577 1.2534 0.056 Uiso 1 1 calc R . .
H63C H 0.5858 -0.2084 1.1945 0.056 Uiso 1 1 calc R . .
C64 C 0.62280(11) -0.0825(4) 0.8317(3) 0.0180(12) Uani 1 1 d . . .
C65 C 0.61961(11) 0.0218(4) 0.8489(3) 0.0206(12) Uani 1 1 d . . .
C66 C 0.63119(11) 0.0927(4) 0.7994(3) 0.0235(13) Uani 1 1 d . . .
H66A H 0.6293 0.1629 0.8108 0.028 Uiso 1 1 calc R . .
C67 C 0.64545(11) 0.0646(4) 0.7338(3) 0.0235(13) Uani 1 1 d . . .
C68 C 0.64775(12) -0.0375(4) 0.7173(3) 0.0225(13) Uani 1 1 d . . .
H68A H 0.6570 -0.0572 0.6718 0.027 Uiso 1 1 calc R . .
C69 C 0.63704(11) -0.1128(4) 0.7645(3) 0.0200(12) Uani 1 1 d . . .
C70 C 0.60359(12) 0.0563(4) 0.9185(3) 0.0241(13) Uani 1 1 d . . .
H70A H 0.5994 -0.0054 0.9496 0.029 Uiso 1 1 calc R . .
C71 C 0.57586(13) 0.1040(5) 0.8960(4) 0.0386(16) Uani 1 1 d . . .
H71A H 0.5659 0.1264 0.9419 0.058 Uiso 1 1 calc R . .
H71B H 0.5645 0.0538 0.8689 0.058 Uiso 1 1 calc R . .
H71C H 0.5793 0.1625 0.8628 0.058 Uiso 1 1 calc R . .
C72 C 0.62033(13) 0.1287(5) 0.9682(4) 0.0424(17) Uani 1 1 d . . .
H72A H 0.6381 0.0966 0.9826 0.064 Uiso 1 1 calc R . .
H72B H 0.6096 0.1447 1.0142 0.064 Uiso 1 1 calc R . .
H72C H 0.6241 0.1914 0.9399 0.064 Uiso 1 1 calc R . .
C73 C 0.65816(13) 0.1451(5) 0.6815(3) 0.0313(14) Uani 1 1 d . . .
H73A H 0.6578 0.2110 0.7099 0.038 Uiso 1 1 calc R . .
C74 C 0.64020(16) 0.1590(6) 0.6102(4) 0.054(2) Uani 1 1 d . . .
H74A H 0.6485 0.2114 0.5777 0.082 Uiso 1 1 calc R . .
H74B H 0.6213 0.1798 0.6251 0.082 Uiso 1 1 calc R . .
H74C H 0.6393 0.0946 0.5822 0.082 Uiso 1 1 calc R . .
C75 C 0.68818(14) 0.1226(6) 0.6628(4) 0.0502(19) Uani 1 1 d . . .
H75A H 0.6957 0.1766 0.6303 0.075 Uiso 1 1 calc R . .
H75B H 0.6894 0.0574 0.6361 0.075 Uiso 1 1 calc R . .
H75C H 0.6991 0.1191 0.7100 0.075 Uiso 1 1 calc R . .
C76 C 0.64161(12) -0.2233(4) 0.7451(3) 0.0261(13) Uani 1 1 d . . .
H76A H 0.6336 -0.2646 0.7876 0.031 Uiso 1 1 calc R . .
C77 C 0.67235(14) -0.2479(5) 0.7404(5) 0.0504(19) Uani 1 1 d . . .
H77A H 0.6817 -0.2256 0.7873 0.076 Uiso 1 1 calc R . .
H77B H 0.6806 -0.2127 0.6967 0.076 Uiso 1 1 calc R . .
H77C H 0.6748 -0.3214 0.7344 0.076 Uiso 1 1 calc R . .
C78 C 0.62650(16) -0.2540(5) 0.6724(4) 0.0456(18) Uani 1 1 d . . .
H78A H 0.6301 -0.3259 0.6618 0.068 Uiso 1 1 calc R . .
H78B H 0.6333 -0.2126 0.6299 0.068 Uiso 1 1 calc R . .
H78C H 0.6063 -0.2433 0.6787 0.068 Uiso 1 1 calc R . .
C79 C 0.99942(10) 0.3255(4) 1.0446(3) 0.0151(11) Uani 1 1 d . . .
C80 C 1.00002(12) 0.4321(4) 1.0384(3) 0.0198(12) Uani 1 1 d . . .
C81 C 1.02278(11) 0.4861(4) 1.0644(3) 0.0182(12) Uani 1 1 d . . .
H81A H 1.0231 0.5580 1.0592 0.022 Uiso 1 1 calc R . .
C82 C 1.04525(12) 0.4370(4) 1.0981(3) 0.0245(13) Uani 1 1 d . . .
H82A H 1.0610 0.4748 1.1150 0.029 Uiso 1 1 calc R . .
C83 C 1.04456(11) 0.3322(4) 1.1069(3) 0.0204(12) Uani 1 1 d . . .
H83A H 1.0596 0.2983 1.1313 0.024 Uiso 1 1 calc R . .
C84 C 1.02182(11) 0.2766(4) 1.0800(3) 0.0163(11) Uani 1 1 d . . .
C85 C 1.02047(10) 0.1630(4) 1.0891(3) 0.0140(11) Uani 1 1 d . . .
C86 C 1.02792(12) 0.0984(4) 1.0274(3) 0.0185(13) Uani 1 1 d . . .
C87 C 1.02285(11) -0.0047(4) 1.0327(3) 0.0215(12) Uani 1 1 d . . .
H87A H 1.0282 -0.0474 0.9916 0.026 Uiso 1 1 calc R . .
C88 C 1.01030(12) -0.0479(4) 1.0959(3) 0.0208(12) Uani 1 1 d . . .
C89 C 1.00423(11) 0.0154(4) 1.1572(3) 0.0194(12) Uani 1 1 d . . .
H89A H 0.9965 -0.0136 1.2022 0.023 Uiso 1 1 calc R . .
C90 C 1.00902(11) 0.1198(4) 1.1551(3) 0.0191(12) Uani 1 1 d . . .
C91 C 1.04200(11) 0.1420(4) 0.9571(4) 0.0255(11) Uani 1 1 d . . .
H91A H 1.0410 0.2177 0.9607 0.031 Uiso 1 1 calc R . .
C92 C 1.02749(15) 0.1101(6) 0.8833(4) 0.0406(17) Uani 1 1 d . . .
H92A H 1.0375 0.1395 0.8397 0.061 Uiso 1 1 calc R . .
H92B H 1.0081 0.1346 0.8836 0.061 Uiso 1 1 calc R . .
H92C H 1.0276 0.0358 0.8791 0.061 Uiso 1 1 calc R . .
C93 C 1.07293(11) 0.1123(5) 0.9558(5) 0.0391(14) Uani 1 1 d . . .
H93A H 1.0818 0.1401 0.9099 0.059 Uiso 1 1 calc R . .
H93B H 1.0746 0.0381 0.9556 0.059 Uiso 1 1 calc R . .
H93C H 1.0823 0.1397 1.0011 0.059 Uiso 1 1 calc R . .
C94 C 1.00310(12) -0.1620(4) 1.1010(3) 0.0220(12) Uani 1 1 d . . .
H94A H 0.9863 -0.1681 1.1345 0.026 Uiso 1 1 calc R . .
C95 C 1.02649(13) -0.2214(4) 1.1391(4) 0.0317(15) Uani 1 1 d . . .
H95A H 1.0212 -0.2933 1.1424 0.048 Uiso 1 1 calc R . .
H95B H 1.0297 -0.1945 1.1904 0.048 Uiso 1 1 calc R . .
H95C H 1.0437 -0.2148 1.1091 0.048 Uiso 1 1 calc R . .
C96 C 0.99538(13) -0.2081(4) 1.0249(3) 0.0277(14) Uani 1 1 d . . .
H96A H 0.9907 -0.2800 1.0318 0.041 Uiso 1 1 calc R . .
H96B H 1.0113 -0.2022 0.9898 0.041 Uiso 1 1 calc R . .
H96C H 0.9792 -0.1720 1.0036 0.041 Uiso 1 1 calc R . .
C97 C 1.00112(11) 0.1840(4) 1.2230(3) 0.0206(12) Uani 1 1 d . . .
H97A H 1.0057 0.2561 1.2102 0.025 Uiso 1 1 calc R . .
C98 C 1.01788(15) 0.1561(5) 1.2939(3) 0.0402(17) Uani 1 1 d . . .
H98A H 1.0122 0.1998 1.3364 0.060 Uiso 1 1 calc R . .
H98B H 1.0379 0.1658 1.2839 0.060 Uiso 1 1 calc R . .
H98C H 1.0144 0.0849 1.3071 0.060 Uiso 1 1 calc R . .
C99 C 0.96965(13) 0.1795(5) 1.2403(4) 0.0403(16) Uani 1 1 d . . .
H99A H 0.9591 0.1984 1.1946 0.060 Uiso 1 1 calc R . .
H99B H 0.9652 0.2270 1.2816 0.060 Uiso 1 1 calc R . .
H99C H 0.9646 0.1104 1.2557 0.060 Uiso 1 1 calc R . .
C100 C 0.97642(10) 0.4873(3) 1.0027(4) 0.0197(11) Uani 1 1 d . . .
C101 C 0.97447(11) 0.5029(4) 0.9234(3) 0.0177(12) Uani 1 1 d . . .
C102 C 0.95189(11) 0.5547(4) 0.8923(3) 0.0202(12) Uani 1 1 d . . .
H10C H 0.9513 0.5642 0.8387 0.024 Uiso 1 1 calc R . .
C103 C 0.93026(11) 0.5928(4) 0.9353(3) 0.0211(13) Uani 1 1 d . . .
C104 C 0.93205(11) 0.5777(4) 1.0147(3) 0.0186(12) Uani 1 1 d . . .
H10D H 0.9175 0.6030 1.0461 0.022 Uiso 1 1 calc R . .
C105 C 0.95424(11) 0.5274(4) 1.0484(3) 0.0175(12) Uani 1 1 d . . .
C106 C 0.99738(12) 0.4662(4) 0.8700(3) 0.0208(13) Uani 1 1 d . . .
H10E H 1.0117 0.4304 0.9015 0.025 Uiso 1 1 calc R . .
C107 C 0.98624(14) 0.3902(5) 0.8117(3) 0.0364(15) Uani 1 1 d . . .
H10F H 0.9774 0.3332 0.8383 0.055 Uiso 1 1 calc R . .
H10G H 1.0018 0.3648 0.7805 0.055 Uiso 1 1 calc R . .
H10H H 0.9725 0.4237 0.7789 0.055 Uiso 1 1 calc R . .
C108 C 1.01175(13) 0.5562(5) 0.8316(3) 0.0324(15) Uani 1 1 d . . .
H10I H 1.0188 0.6028 0.8706 0.049 Uiso 1 1 calc R . .
H10J H 0.9983 0.5919 0.7992 0.049 Uiso 1 1 calc R . .
H10K H 1.0274 0.5316 0.8005 0.049 Uiso 1 1 calc R . .
C109 C 0.90570(12) 0.6526(4) 0.9043(3) 0.0250(13) Uani 1 1 d . . .
H10L H 0.8889 0.6343 0.9352 0.030 Uiso 1 1 calc R . .
C110 C 0.89911(15) 0.6278(5) 0.8208(4) 0.0465(18) Uani 1 1 d . . .
H11C H 0.8958 0.5546 0.8155 0.070 Uiso 1 1 calc R . .
H11D H 0.9150 0.6477 0.7887 0.070 Uiso 1 1 calc R . .
H11E H 0.8824 0.6651 0.8049 0.070 Uiso 1 1 calc R . .
C111 C 0.91069(13) 0.7668(4) 0.9136(4) 0.0337(14) Uani 1 1 d . . .
H11F H 0.9147 0.7820 0.9671 0.050 Uiso 1 1 calc R . .
H11G H 0.8939 0.8040 0.8975 0.050 Uiso 1 1 calc R . .
H11H H 0.9266 0.7874 0.8820 0.050 Uiso 1 1 calc R . .
C112 C 0.95410(11) 0.5133(4) 1.1347(3) 0.0191(12) Uani 1 1 d . . .
H11I H 0.9730 0.4883 1.1507 0.023 Uiso 1 1 calc R . .
C113 C 0.94818(13) 0.6132(4) 1.1765(3) 0.0293(14) Uani 1 1 d . . .
H11J H 0.9621 0.6641 1.1617 0.044 Uiso 1 1 calc R . .
H11K H 0.9492 0.6018 1.2316 0.044 Uiso 1 1 calc R . .
H11L H 0.9295 0.6376 1.1630 0.044 Uiso 1 1 calc R . .
C114 C 0.93235(13) 0.4342(5) 1.1581(3) 0.0319(15) Uani 1 1 d . . .
H11M H 0.9361 0.3702 1.1315 0.048 Uiso 1 1 calc R . .
H11N H 0.9136 0.4586 1.1446 0.048 Uiso 1 1 calc R . .
H11O H 0.9334 0.4230 1.2132 0.048 Uiso 1 1 calc R . .
C51E C 0.82487(14) -0.1839(5) 0.9441(5) 0.0503(18) Uani 1 1 d . . .
H51B H 0.8397 -0.2323 0.9310 0.075 Uiso 1 1 calc R . .
H51C H 0.8137 -0.1688 0.8986 0.075 Uiso 1 1 calc R . .
H51D H 0.8128 -0.2135 0.9834 0.075 Uiso 1 1 calc R . .
C52E C 0.83788(13) -0.0864(5) 0.9740(4) 0.046(2) Uani 1 1 d . . .
H52A H 0.8492 -0.1007 1.0199 0.055 Uiso 1 1 calc R . .
H52B H 0.8502 -0.0559 0.9348 0.055 Uiso 1 1 calc R . .
O50E O 0.81586(8) -0.0188(3) 0.9921(3) 0.0423(10) Uani 1 1 d . . .
C53E C 0.82636(15) 0.0774(6) 1.0170(4) 0.056(2) Uani 1 1 d . . .
H53B H 0.8392 0.1056 0.9782 0.067 Uiso 1 1 calc R . .
H53C H 0.8369 0.0689 1.0651 0.067 Uiso 1 1 calc R . .
C54E C 0.80220(19) 0.1492(6) 1.0294(5) 0.071(3) Uani 1 1 d . . .
H54A H 0.8093 0.2153 1.0463 0.107 Uiso 1 1 calc R . .
H54B H 0.7897 0.1213 1.0683 0.107 Uiso 1 1 calc R . .
H54C H 0.7919 0.1577 0.9815 0.107 Uiso 1 1 calc R . .

loop_
_atom_site_aniso_label
_atom_site_aniso_U_11
_atom_site_aniso_U_22
_atom_site_aniso_U_33
_atom_site_aniso_U_23
_atom_site_aniso_U_13
_atom_site_aniso_U_12
Au1 0.01943(11) 0.03008(13) 0.02749(11) 0.00727(12) -0.00173(12) -0.00470(9)
Au2 0.01896(10) 0.01549(10) 0.01931(9) 0.00032(12) -0.00260(11) -0.00242(8)
P1 0.0220(8) 0.0334(9) 0.0508(10) 0.0092(8) -0.0056(8) -0.0078(6)
P2 0.0188(6) 0.0223(7) 0.0196(7) -0.0022(6) -0.0032(7) -0.0036(5)
C1 0.049(4) 0.037(4) 0.051(4) 0.001(3) -0.013(3) -0.021(3)
C2 0.065(4) 0.046(4) 0.058(4) 0.007(3) -0.006(3) -0.014(3)
C3 0.112(5) 0.070(5) 0.057(4) 0.011(4) -0.005(4) -0.016(4)
C4 0.107(5) 0.074(5) 0.047(4) -0.002(4) -0.010(4) -0.042(4)
C5 0.097(5) 0.071(5) 0.082(5) 0.008(4) -0.008(4) -0.027(4)
C6 0.080(5) 0.057(5) 0.101(5) 0.000(4) 0.015(4) -0.022(4)
C7 0.056(4) 0.056(4) 0.101(5) 0.009(4) 0.024(4) -0.007(4)
C8 0.053(4) 0.056(4) 0.080(5) 0.007(4) 0.029(4) -0.005(3)
C9 0.039(3) 0.043(4) 0.041(4) 0.005(3) 0.004(3) -0.001(3)
C10 0.041(3) 0.038(3) 0.024(3) 0.008(3) 0.000(3) -0.003(3)
C11 0.033(3) 0.036(3) 0.028(3) 0.006(2) -0.004(3) -0.005(3)
C12 0.029(3) 0.025(3) 0.028(3) 0.005(2) -0.002(2) -0.006(2)
C13 0.030(3) 0.021(3) 0.028(3) 0.000(2) -0.004(2) -0.004(2)
C14 0.027(3) 0.023(3) 0.024(3) -0.002(2) -0.001(2) -0.010(2)
C15 0.027(3) 0.036(4) 0.058(4) 0.009(3) 0.001(3) -0.010(3)
C16 0.024(3) 0.051(4) 0.075(4) 0.015(3) -0.003(3) -0.001(3)
C17 0.037(4) 0.042(4) 0.078(4) 0.007(3) -0.004(3) 0.008(3)
C18 0.044(4) 0.043(3) 0.086(5) 0.000(4) -0.012(4) 0.010(3)
C19 0.051(4) 0.044(4) 0.080(5) -0.003(3) -0.012(4) 0.010(3)
C20 0.062(4) 0.062(4) 0.112(5) 0.004(5) -0.039(4) -0.002(3)
C21 0.053(4) 0.062(4) 0.165(8) 0.012(5) -0.038(4) -0.001(3)
C22 0.048(5) 0.054(5) 0.229(8) 0.015(5) 0.003(5) 0.006(4)
C23 0.092(6) 0.083(6) 0.249(9) 0.017(7) 0.007(6) 0.027(5)
C24 0.070(5) 0.102(6) 0.224(8) 0.018(7) -0.009(6) 0.036(5)
C25 0.053(5) 0.111(6) 0.144(7) 0.009(6) -0.010(5) 0.019(4)
C26 0.066(4) 0.076(5) 0.090(5) 0.009(5) -0.002(4) 0.022(4)
C27 0.047(4) 0.050(4) 0.065(4) 0.009(4) 0.002(4) 0.016(3)
C28 0.028(3) 0.044(3) 0.025(3) -0.011(3) -0.004(3) 0.005(2)
C29 0.030(3) 0.037(4) 0.097(5) 0.008(4) 0.000(4) -0.008(3)
C30 0.044(4) 0.055(4) 0.092(5) 0.014(4) 0.012(4) -0.007(3)
C31 0.068(5) 0.055(5) 0.105(5) 0.021(4) 0.017(4) 0.006(4)
C32 0.088(5) 0.071(5) 0.107(5) 0.021(4) 0.054(5) 0.022(4)
C33 0.083(5) 0.084(6) 0.135(6) 0.032(5) 0.032(5) 0.009(4)
C34 0.061(4) 0.093(6) 0.148(7) 0.056(5) -0.004(5) -0.006(4)
C35 0.049(4) 0.071(5) 0.108(6) 0.046(4) -0.013(4) -0.018(4)
C36 0.035(3) 0.053(4) 0.049(4) 0.018(3) -0.001(3) 0.001(3)
C37 0.034(3) 0.031(3) 0.032(3) -0.001(2) -0.012(3) -0.004(2)
C38 0.033(3) 0.026(3) 0.030(3) -0.001(2) -0.007(2) 0.004(2)
C39 0.038(3) 0.025(3) 0.023(3) 0.000(2) -0.008(3) 0.000(2)
C40 0.030(3) 0.026(3) 0.016(3) 0.002(2) -0.001(2) -0.001(2)
C41 0.031(3) 0.026(3) 0.021(3) -0.002(2) 0.003(2) -0.002(2)
C42 0.026(3) 0.028(3) 0.020(3) -0.001(2) 0.000(2) -0.005(2)
C43 0.021(3) 0.014(3) 0.016(3) 0.001(2) 0.006(3) 0.0001(19)
C44 0.023(3) 0.023(3) 0.018(2) 0.000(3) 0.002(3) 0.001(2)
C45 0.030(3) 0.024(3) 0.028(3) 0.010(3) 0.007(3) -0.005(2)
C46 0.025(3) 0.027(3) 0.031(3) 0.007(2) -0.001(2) -0.006(2)
C47 0.019(3) 0.031(3) 0.020(3) 0.004(2) -0.003(2) 0.001(2)
C48 0.018(3) 0.019(3) 0.017(3) 0.000(2) 0.004(2) 0.001(2)
C49 0.016(3) 0.027(3) 0.021(3) 0.004(2) 0.005(2) 0.000(2)
C50 0.019(3) 0.035(4) 0.028(3) 0.010(3) 0.008(2) 0.002(3)
C51 0.030(4) 0.035(4) 0.034(4) 0.011(3) 0.002(3) 0.009(3)
C52 0.034(4) 0.039(4) 0.025(3) 0.015(3) -0.007(3) 0.001(3)
C53 0.044(4) 0.040(4) 0.022(3) -0.002(3) -0.007(3) 0.001(3)
C54 0.030(3) 0.032(4) 0.023(3) 0.006(3) 0.000(3) 0.005(3)
C55 0.032(3) 0.040(3) 0.022(3) 0.007(3) 0.005(3) 0.011(2)
C56 0.064(5) 0.038(4) 0.059(4) -0.002(4) 0.049(5) 0.011(3)
C57 0.052(4) 0.039(4) 0.035(3) 0.004(4) 0.008(4) -0.001(3)
C58 0.047(4) 0.050(4) 0.034(4) 0.004(3) -0.015(3) 0.000(3)
C59 0.055(5) 0.080(6) 0.059(5) 0.015(4) -0.031(4) 0.002(4)
C60 0.068(5) 0.066(5) 0.032(4) 0.021(4) -0.016(4) 0.002(4)
C61 0.042(4) 0.034(4) 0.022(3) -0.004(3) -0.006(3) 0.001(3)
C62 0.063(5) 0.036(4) 0.043(4) 0.003(3) 0.016(4) 0.007(4)
C63 0.044(4) 0.030(4) 0.039(4) 0.001(3) 0.005(3) 0.006(3)
C64 0.014(3) 0.025(3) 0.014(3) 0.001(2) 0.000(2) -0.001(2)
C65 0.018(3) 0.027(3) 0.017(3) 0.000(2) -0.001(2) 0.000(2)
C66 0.026(3) 0.017(3) 0.028(3) 0.001(2) -0.001(3) -0.001(2)
C67 0.018(3) 0.034(4) 0.018(3) 0.007(2) -0.002(2) -0.003(2)
C68 0.024(3) 0.030(4) 0.014(3) 0.002(2) 0.007(2) 0.004(2)
C69 0.019(3) 0.028(3) 0.013(3) 0.002(2) 0.001(2) 0.004(2)
C70 0.028(3) 0.026(3) 0.017(3) 0.001(2) 0.006(2) 0.004(2)
C71 0.030(4) 0.052(4) 0.033(4) -0.003(3) 0.007(3) 0.009(3)
C72 0.035(3) 0.067(5) 0.025(4) -0.013(3) 0.001(3) -0.004(3)
C73 0.032(3) 0.034(4) 0.028(3) 0.004(3) 0.000(3) -0.011(3)
C74 0.062(5) 0.062(5) 0.040(4) 0.031(4) -0.007(4) -0.020(4)
C75 0.038(4) 0.052(5) 0.061(5) 0.016(4) 0.023(4) -0.006(3)
C76 0.032(3) 0.021(3) 0.025(3) 0.000(2) 0.009(3) 0.007(2)
C77 0.035(4) 0.034(4) 0.082(6) -0.013(4) 0.001(4) 0.012(3)
C78 0.062(5) 0.030(4) 0.044(4) -0.003(3) -0.018(3) 0.007(3)
C79 0.018(3) 0.011(3) 0.016(3) 0.000(2) 0.004(2) 0.002(2)
C80 0.027(3) 0.019(3) 0.014(3) -0.004(2) 0.003(2) 0.002(2)
C81 0.025(3) 0.007(3) 0.022(3) 0.002(2) 0.000(2) -0.001(2)
C82 0.024(3) 0.020(3) 0.030(3) -0.002(2) -0.004(3) -0.009(2)
C83 0.022(3) 0.017(3) 0.022(3) -0.003(2) -0.005(2) 0.002(2)
C84 0.019(3) 0.016(3) 0.014(3) -0.004(2) 0.006(2) 0.000(2)
C85 0.015(3) 0.012(3) 0.015(3) -0.001(2) -0.004(2) 0.000(2)
C86 0.027(3) 0.013(3) 0.015(3) 0.001(2) -0.003(2) 0.003(2)
C87 0.024(3) 0.020(3) 0.021(3) -0.004(2) 0.000(2) 0.006(2)
C88 0.027(3) 0.013(3) 0.022(3) 0.002(2) -0.003(2) -0.002(2)
C89 0.022(3) 0.015(3) 0.022(3) 0.007(2) -0.001(2) -0.004(2)
C90 0.016(3) 0.018(3) 0.024(3) 0.001(2) -0.002(2) 0.004(2)
C91 0.035(3) 0.013(3) 0.028(3) -0.001(3) 0.008(3) -0.003(2)
C92 0.041(5) 0.049(4) 0.032(4) 0.000(3) 0.006(3) -0.003(3)
C93 0.038(3) 0.039(4) 0.040(3) 0.003(3) 0.017(4) -0.003(3)
C94 0.027(3) 0.012(3) 0.027(3) 0.002(2) 0.003(2) 0.000(2)
C95 0.038(4) 0.017(3) 0.041(4) 0.005(3) -0.008(3) 0.000(3)
C96 0.034(3) 0.019(3) 0.030(3) 0.000(2) -0.003(2) -0.004(2)
C97 0.026(3) 0.019(3) 0.017(3) 0.001(2) 0.003(2) 0.000(2)
C98 0.046(4) 0.046(4) 0.028(3) -0.015(3) -0.006(3) 0.012(3)
C99 0.033(4) 0.044(4) 0.043(4) -0.019(3) 0.001(3) 0.003(3)
C100 0.014(3) 0.013(2) 0.032(3) 0.006(3) 0.001(3) 0.0054(18)
C101 0.020(3) 0.011(3) 0.023(3) -0.001(2) 0.004(2) -0.002(2)
C102 0.026(3) 0.020(3) 0.014(3) 0.000(2) 0.001(2) -0.001(2)
C103 0.023(3) 0.020(3) 0.020(3) 0.003(2) 0.000(2) 0.000(2)
C104 0.020(3) 0.020(3) 0.016(3) -0.002(2) -0.002(2) 0.000(2)
C105 0.023(3) 0.011(3) 0.018(3) 0.000(2) 0.003(2) -0.005(2)
C106 0.024(3) 0.020(3) 0.019(3) -0.001(2) 0.001(2) 0.003(2)
C107 0.040(4) 0.035(4) 0.034(4) -0.015(3) 0.012(3) -0.002(3)
C108 0.036(4) 0.032(4) 0.029(3) 0.008(3) 0.015(3) 0.006(3)
C109 0.025(3) 0.024(3) 0.027(3) 0.001(2) -0.004(2) 0.006(2)
C110 0.048(4) 0.043(4) 0.049(4) -0.007(3) -0.022(3) 0.015(3)
C111 0.034(4) 0.028(4) 0.039(3) 0.006(3) -0.009(3) 0.008(3)
C112 0.019(3) 0.021(3) 0.017(3) 0.003(2) 0.004(2) 0.003(2)
C113 0.035(4) 0.031(4) 0.022(3) -0.005(2) -0.006(3) 0.006(3)
C114 0.042(4) 0.028(4) 0.026(3) 0.005(3) 0.004(3) -0.007(3)
C51E 0.047(4) 0.056(4) 0.048(5) 0.005(4) -0.007(4) 0.006(3)
C52E 0.032(4) 0.054(4) 0.051(5) 0.017(3) -0.010(3) 0.008(3)
O50E 0.038(2) 0.047(3) 0.042(3) 0.005(2) -0.006(2) -0.0069(19)
C53E 0.046(4) 0.064(5) 0.058(5) 0.004(4) -0.022(4) -0.012(4)
C54E 0.083(7) 0.058(6) 0.073(6) -0.005(4) -0.017(5) -0.005(5)

loop_
_atom_type_symbol
_atom_type_description
_atom_type_scat_dispersion_real
_atom_type_scat_dispersion_imag
_atom_type_scat_source
C C 0.0181 0.0091 'International Tables Vol C Tables 4.2.6.8 and 6.1.1.4'
H H 0.0000 0.0000 'International Tables Vol C Tables 4.2.6.8 and 6.1.1.4'
P P 0.2955 0.4335 'International Tables Vol C Tables 4.2.6.8 and 6.1.1.4'
Au Au -4.4197 7.2980 'International Tables Vol C Tables 4.2.6.8 and 6.1.1.4'
O O 0.0492 0.0322 'International Tables Vol C Tables 4.2.6.8 and 6.1.1.4'

loop_
_geom_angle_atom_site_label_1
_geom_angle_atom_site_label_2
_geom_angle_atom_site_label_3
_geom_angle
_geom_angle_site_symmetry_1
_geom_angle_site_symmetry_3
C43 Au1 P1 178.97(15) . .
C79 Au2 P2 178.81(15) . .
C29 P1 C15 104.9(3) . .
C29 P1 C1 102.4(4) . .
C15 P1 C1 101.8(3) . .
C29 P1 Au1 117.9(2) . .
C15 P1 Au1 115.3(2) . .
C1 P1 Au1 112.6(2) . .
C28 P2 C42 105.4(3) . .
C28 P2 C14 105.6(3) . .
C42 P2 C14 105.3(3) . .
C28 P2 Au2 110.79(19) . .
C42 P2 Au2 114.55(17) . .
C14 P2 Au2 114.42(18) . .
C2 C1 P1 114.2(4) . .
C2 C1 H1A 108.7 . .
P1 C1 H1A 108.7 . .
C2 C1 H1B 108.7 . .
P1 C1 H1B 108.7 . .
H1A C1 H1B 107.6 . .
C1 C2 C3 110.7(6) . .
C1 C2 H2A 109.5 . .
C3 C2 H2A 109.5 . .
C1 C2 H2B 109.5 . .
C3 C2 H2B 109.5 . .
H2A C2 H2B 108.1 . .
C4 C3 C2 116.8(7) . .
C4 C3 H3A 108.1 . .
C2 C3 H3A 108.1 . .
C4 C3 H3B 108.1 . .
C2 C3 H3B 108.1 . .
H3A C3 H3B 107.3 . .
C5 C4 C3 117.8(7) . .
C5 C4 H4A 107.9 . .
C3 C4 H4A 107.9 . .
C5 C4 H4B 107.9 . .
C3 C4 H4B 107.9 . .
H4A C4 H4B 107.2 . .
C4 C5 C6 116.6(8) . .
C4 C5 H5A 108.1 . .
C6 C5 H5A 108.1 . .
C4 C5 H5B 108.1 . .
C6 C5 H5B 108.1 . .
H5A C5 H5B 107.3 . .
C7 C6 C5 114.7(7) . .
C7 C6 H6A 108.6 . .
C5 C6 H6A 108.6 . .
C7 C6 H6B 108.6 . .
C5 C6 H6B 108.6 . .
H6A C6 H6B 107.6 . .
C6 C7 C8 112.4(7) . .
C6 C7 H7A 109.1 . .
C8 C7 H7A 109.1 . .
C6 C7 H7B 109.1 . .
C8 C7 H7B 109.1 . .
H7A C7 H7B 107.8 . .
C7 C8 C9 114.6(7) . .
C7 C8 H8A 108.6 . .
C9 C8 H8A 108.6 . .
C7 C8 H8B 108.6 . .
C9 C8 H8B 108.6 . .
H8A C8 H8B 107.6 . .
C8 C9 C10 112.7(5) . .
C8 C9 H9A 109.0 . .
C10 C9 H9A 109.0 . .
C8 C9 H9B 109.0 . .
C10 C9 H9B 109.0 . .
H9A C9 H9B 107.8 . .
C11 C10 C9 111.3(5) . .
C11 C10 H10A 109.4 . .
C9 C10 H10A 109.4 . .
C11 C10 H10B 109.4 . .
C9 C10 H10B 109.4 . .
H10A C10 H10B 108.0 . .
C10 C11 C12 114.4(5) . .
C10 C11 H11A 108.7 . .
C12 C11 H11A 108.7 . .
C10 C11 H11B 108.7 . .
C12 C11 H11B 108.7 . .
H11A C11 H11B 107.6 . .
C11 C12 C13 114.2(5) . .
C11 C12 H12A 108.7 . .
C13 C12 H12A 108.7 . .
C11 C12 H12B 108.7 . .
C13 C12 H12B 108.7 . .
H12A C12 H12B 107.6 . .
C14 C13 C12 112.8(4) . .
C14 C13 H13A 109.0 . .
C12 C13 H13A 109.0 . .
C14 C13 H13B 109.0 . .
C12 C13 H13B 109.0 . .
H13A C13 H13B 107.8 . .
C13 C14 P2 113.3(4) . .
C13 C14 H14A 108.9 . .
P2 C14 H14A 108.9 . .
C13 C14 H14B 108.9 . .
P2 C14 H14B 108.9 . .
H14A C14 H14B 107.7 . .
C16 C15 P1 112.0(4) . .
C16 C15 H15A 109.2 . .
P1 C15 H15A 109.2 . .
C16 C15 H15B 109.2 . .
P1 C15 H15B 109.2 . .
H15A C15 H15B 107.9 . .
C17 C16 C15 111.7(5) . .
C17 C16 H16A 109.3 . .
C15 C16 H16A 109.3 . .
C17 C16 H16B 109.3 . .
C15 C16 H16B 109.3 . .
H16A C16 H16B 107.9 . .
C16 C17 C18 112.2(6) . .
C16 C17 H17A 109.2 . .
C18 C17 H17A 109.2 . .
C16 C17 H17B 109.2 . .
C18 C17 H17B 109.2 . .
H17A C17 H17B 107.9 . .
C19 C18 C17 112.3(6) . .
C19 C18 H18A 109.1 . .
C17 C18 H18A 109.1 . .
C19 C18 H18B 109.1 . .
C17 C18 H18B 109.1 . .
H18A C18 H18B 107.9 . .
C20 C19 C18 113.1(6) . .
C20 C19 H19A 109.0 . .
C18 C19 H19A 109.0 . .
C20 C19 H19B 109.0 . .
C18 C19 H19B 109.0 . .
H19A C19 H19B 107.8 . .
C19 C20 C21 115.6(7) . .
C19 C20 H20A 108.4 . .
C21 C20 H20A 108.4 . .
C19 C20 H20B 108.4 . .
C21 C20 H20B 108.4 . .
H20A C20 H20B 107.5 . .
C22 C21 C20 114.2(8) . .
C22 C21 H21A 108.7 . .
C20 C21 H21A 108.7 . .
C22 C21 H21B 108.7 . .
C20 C21 H21B 108.7 . .
H21A C21 H21B 107.6 . .
C21 C22 C23 97.4(8) . .
C21 C22 H22A 112.3 . .
C23 C22 H22A 112.3 . .
C21 C22 H22B 112.3 . .
C23 C22 H22B 112.3 . .
H22A C22 H22B 109.9 . .
C24 C23 C22 102.7(9) . .
C24 C23 H23A 111.2 . .
C22 C23 H23A 111.2 . .
C24 C23 H23B 111.2 . .
C22 C23 H23B 111.2 . .
H23A C23 H23B 109.1 . .
C23 C24 C25 116.6(10) . .
C23 C24 H24A 108.1 . .
C25 C24 H24A 108.1 . .
C23 C24 H24B 108.1 . .
C25 C24 H24B 108.1 . .
H24A C24 H24B 107.3 . .
C26 C25 C24 113.4(9) . .
C26 C25 H25A 108.9 . .
C24 C25 H25A 108.9 . .
C26 C25 H25B 108.9 . .
C24 C25 H25B 108.9 . .
H25A C25 H25B 107.7 . .
C25 C26 C27 109.4(7) . .
C25 C26 H26A 109.8 . .
C27 C26 H26A 109.8 . .
C25 C26 H26B 109.8 . .
C27 C26 H26B 109.8 . .
H26A C26 H26B 108.2 . .
C28 C27 C26 117.7(6) . .
C28 C27 H27A 107.9 . .
C26 C27 H27A 107.9 . .
C28 C27 H27B 107.9 . .
C26 C27 H27B 107.9 . .
H27A C27 H27B 107.2 . .
C27 C28 P2 112.1(4) . .
C27 C28 H28A 109.2 . .
P2 C28 H28A 109.2 . .
C27 C28 H28B 109.2 . .
P2 C28 H28B 109.2 . .
H28A C28 H28B 107.9 . .
C30 C29 P1 120.3(5) . .
C30 C29 H29A 107.2 . .
P1 C29 H29A 107.2 . .
C30 C29 H29B 107.2 . .
P1 C29 H29B 107.2 . .
H29A C29 H29B 106.9 . .
C31 C30 C29 115.9(7) . .
C31 C30 H30A 108.3 . .
C29 C30 H30A 108.3 . .
C31 C30 H30B 108.3 . .
C29 C30 H30B 108.3 . .
H30A C30 H30B 107.4 . .
C30 C31 C32 113.7(7) . .
C30 C31 H31A 108.8 . .
C32 C31 H31A 108.8 . .
C30 C31 H31B 108.8 . .
C32 C31 H31B 108.8 . .
H31A C31 H31B 107.7 . .
C33 C32 C31 123.8(10) . .
C33 C32 H32A 106.4 . .
C31 C32 H32A 106.4 . .
C33 C32 H32B 106.4 . .
C31 C32 H32B 106.4 . .
H32A C32 H32B 106.4 . .
C34 C33 C32 110.8(8) . .
C34 C33 H33A 109.5 . .
C32 C33 H33A 109.5 . .
C34 C33 H33B 109.5 . .
C32 C33 H33B 109.5 . .
H33A C33 H33B 108.1 . .
C33 C34 C35 119.0(8) . .
C33 C34 H34A 107.6 . .
C35 C34 H34A 107.6 . .
C33 C34 H34B 107.6 . .
C35 C34 H34B 107.6 . .
H34A C34 H34B 107.0 . .
C36 C35 C34 105.9(7) . .
C36 C35 H35A 110.5 . .
C34 C35 H35A 110.5 . .
C36 C35 H35B 110.5 . .
C34 C35 H35B 110.5 . .
H35A C35 H35B 108.7 . .
C37 C36 C35 115.1(6) . .
C37 C36 H36A 108.5 . .
C35 C36 H36A 108.5 . .
C37 C36 H36B 108.5 . .
C35 C36 H36B 108.5 . .
H36A C36 H36B 107.5 . .
C38 C37 C36 112.7(5) . .
C38 C37 H37A 109.1 . .
C36 C37 H37A 109.1 . .
C38 C37 H37B 109.1 . .
C36 C37 H37B 109.1 . .
H37A C37 H37B 107.8 . .
C39 C38 C37 114.8(5) . .
C39 C38 H38A 108.6 . .
C37 C38 H38A 108.6 . .
C39 C38 H38B 108.6 . .
C37 C38 H38B 108.6 . .
H38A C38 H38B 107.5 . .
C38 C39 C40 113.0(5) . .
C38 C39 H39A 109.0 . .
C40 C39 H39A 109.0 . .
C38 C39 H39B 109.0 . .
C40 C39 H39B 109.0 . .
H39A C39 H39B 107.8 . .
C39 C40 C41 113.7(4) . .
C39 C40 H40A 108.8 . .
C41 C40 H40A 108.8 . .
C39 C40 H40B 108.8 . .
C41 C40 H40B 108.8 . .
H40A C40 H40B 107.7 . .
C40 C41 C42 112.6(4) . .
C40 C41 H41A 109.1 . .
C42 C41 H41A 109.1 . .
C40 C41 H41B 109.1 . .
C42 C41 H41B 109.1 . .
H41A C41 H41B 107.8 . .
C41 C42 P2 117.4(4) . .
C41 C42 H42A 108.0 . .
P2 C42 H42A 108.0 . .
C41 C42 H42B 108.0 . .
P2 C42 H42B 108.0 . .
H42A C42 H42B 107.2 . .
C48 C43 C44 117.8(5) . .
C48 C43 Au1 120.9(4) . .
C44 C43 Au1 121.3(4) . .
C45 C44 C43 119.8(6) . .
C45 C44 C49 121.2(5) . .
C43 C44 C49 119.1(4) . .
C46 C45 C44 120.7(5) . .
C46 C45 H45A 119.6 . .
C44 C45 H45A 119.6 . .
C45 C46 C47 120.4(5) . .
C45 C46 H46A 119.8 . .
C47 C46 H46A 119.8 . .
C46 C47 C48 120.3(5) . .
C46 C47 H47A 119.9 . .
C48 C47 H47A 119.9 . .
C47 C48 C43 121.0(5) . .
C47 C48 C64 121.0(5) . .
C43 C48 C64 118.0(5) . .
C50 C49 C54 120.0(5) . .
C50 C49 C44 120.2(5) . .
C54 C49 C44 119.7(5) . .
C49 C50 C51 119.5(5) . .
C49 C50 C55 121.0(5) . .
C51 C50 C55 119.4(5) . .
C52 C51 C50 121.5(6) . .
C52 C51 H51A 119.3 . .
C50 C51 H51A 119.3 . .
C53 C52 C51 117.8(5) . .
C53 C52 C58 120.4(6) . .
C51 C52 C58 121.7(6) . .
C52 C53 C54 123.1(6) . .
C52 C53 H53A 118.5 . .
C54 C53 H53A 118.5 . .
C53 C54 C49 118.2(5) . .
C53 C54 C61 119.7(6) . .
C49 C54 C61 122.0(5) . .
C56 C55 C57 111.2(5) . .
C56 C55 C50 109.9(5) . .
C57 C55 C50 113.2(5) . .
C56 C55 H55A 107.4 . .
C57 C55 H55A 107.4 . .
C50 C55 H55A 107.4 . .
C55 C56 H56A 109.5 . .
C55 C56 H56B 109.5 . .
H56A C56 H56B 109.5 . .
C55 C56 H56C 109.5 . .
H56A C56 H56C 109.5 . .
H56B C56 H56C 109.5 . .
C55 C57 H57A 109.5 . .
C55 C57 H57B 109.5 . .
H57A C57 H57B 109.5 . .
C55 C57 H57C 109.5 . .
H57A C57 H57C 109.5 . .
H57B C57 H57C 109.5 . .
C60 C58 C59 110.7(6) . .
C60 C58 C52 109.9(6) . .
C59 C58 C52 113.1(6) . .
C60 C58 H58A 107.6 . .
C59 C58 H58A 107.6 . .
C52 C58 H58A 107.6 . .
C58 C59 H59A 109.5 . .
C58 C59 H59B 109.5 . .
H59A C59 H59B 109.5 . .
C58 C59 H59C 109.5 . .
H59A C59 H59C 109.5 . .
H59B C59 H59C 109.5 . .
C58 C60 H60A 109.5 . .
C58 C60 H60B 109.5 . .
H60A C60 H60B 109.5 . .
C58 C60 H60C 109.5 . .
H60A C60 H60C 109.5 . .
H60B C60 H60C 109.5 . .
C54 C61 C62 111.5(6) . .
C54 C61 C63 110.9(5) . .
C62 C61 C63 110.7(5) . .
C54 C61 H61A 107.9 . .
C62 C61 H61A 107.9 . .
C63 C61 H61A 107.9 . .
C61 C62 H62A 109.5 . .
C61 C62 H62B 109.5 . .
H62A C62 H62B 109.5 . .
C61 C62 H62C 109.5 . .
H62A C62 H62C 109.5 . .
H62B C62 H62C 109.5 . .
C61 C63 H63A 109.5 . .
C61 C63 H63B 109.5 . .
H63A C63 H63B 109.5 . .
C61 C63 H63C 109.5 . .
H63A C63 H63C 109.5 . .
H63B C63 H63C 109.5 . .
C65 C64 C69 120.1(5) . .
C65 C64 C48 119.8(5) . .
C69 C64 C48 119.9(5) . .
C66 C65 C64 118.4(5) . .
C66 C65 C70 120.3(5) . .
C64 C65 C70 121.2(5) . .
C67 C66 C65 122.3(5) . .
C67 C66 H66A 118.8 . .
C65 C66 H66A 118.8 . .
C68 C67 C66 118.3(5) . .
C68 C67 C73 121.1(5) . .
C66 C67 C73 120.6(5) . .
C67 C68 C69 122.6(5) . .
C67 C68 H68A 118.7 . .
C69 C68 H68A 118.7 . .
C68 C69 C64 118.2(5) . .
C68 C69 C76 119.9(5) . .
C64 C69 C76 121.9(5) . .
C65 C70 C71 110.9(5) . .
C65 C70 C72 112.7(5) . .
C71 C70 C72 110.5(5) . .
C65 C70 H70A 107.5 . .
C71 C70 H70A 107.5 . .
C72 C70 H70A 107.5 . .
C70 C71 H71A 109.5 . .
C70 C71 H71B 109.5 . .
H71A C71 H71B 109.5 . .
C70 C71 H71C 109.5 . .
H71A C71 H71C 109.5 . .
H71B C71 H71C 109.5 . .
C70 C72 H72A 109.5 . .
C70 C72 H72B 109.5 . .
H72A C72 H72B 109.5 . .
C70 C72 H72C 109.5 . .
H72A C72 H72C 109.5 . .
H72B C72 H72C 109.5 . .
C75 C73 C67 112.0(5) . .
C75 C73 C74 112.4(6) . .
C67 C73 C74 110.6(5) . .
C75 C73 H73A 107.2 . .
C67 C73 H73A 107.2 . .
C74 C73 H73A 107.2 . .
C73 C74 H74A 109.5 . .
C73 C74 H74B 109.5 . .
H74A C74 H74B 109.5 . .
C73 C74 H74C 109.5 . .
H74A C74 H74C 109.5 . .
H74B C74 H74C 109.5 . .
C73 C75 H75A 109.5 . .
C73 C75 H75B 109.5 . .
H75A C75 H75B 109.5 . .
C73 C75 H75C 109.5 . .
H75A C75 H75C 109.5 . .
H75B C75 H75C 109.5 . .
C77 C76 C69 111.1(5) . .
C77 C76 C78 111.1(5) . .
C69 C76 C78 112.1(5) . .
C77 C76 H76A 107.4 . .
C69 C76 H76A 107.4 . .
C78 C76 H76A 107.4 . .
C76 C77 H77A 109.5 . .
C76 C77 H77B 109.5 . .
H77A C77 H77B 109.5 . .
C76 C77 H77C 109.5 . .
H77A C77 H77C 109.5 . .
H77B C77 H77C 109.5 . .
C76 C78 H78A 109.5 . .
C76 C78 H78B 109.5 . .
H78A C78 H78B 109.5 . .
C76 C78 H78C 109.5 . .
H78A C78 H78C 109.5 . .
H78B C78 H78C 109.5 . .
C84 C79 C80 118.5(5) . .
C84 C79 Au2 119.6(4) . .
C80 C79 Au2 121.8(4) . .
C81 C80 C79 120.3(5) . .
C81 C80 C100 119.3(5) . .
C79 C80 C100 120.4(5) . .
C80 C81 C82 120.9(5) . .
C80 C81 H81A 119.6 . .
C82 C81 H81A 119.6 . .
C81 C82 C83 119.5(5) . .
C81 C82 H82A 120.3 . .
C83 C82 H82A 120.3 . .
C82 C83 C84 120.2(5) . .
C82 C83 H83A 119.9 . .
C84 C83 H83A 119.9 . .
C83 C84 C79 120.6(5) . .
C83 C84 C85 121.3(5) . .
C79 C84 C85 118.2(4) . .
C90 C85 C86 119.1(5) . .
C90 C85 C84 120.5(4) . .
C86 C85 C84 120.1(4) . .
C87 C86 C85 119.4(5) . .
C87 C86 C91 120.3(5) . .
C85 C86 C91 120.3(5) . .
C86 C87 C88 122.2(5) . .
C86 C87 H87A 118.9 . .
C88 C87 H87A 118.9 . .
C87 C88 C89 117.7(5) . .
C87 C88 C94 122.8(5) . .
C89 C88 C94 119.4(5) . .
C88 C89 C90 122.3(5) . .
C88 C89 H89A 118.8 . .
C90 C89 H89A 118.8 . .
C89 C90 C85 119.1(5) . .
C89 C90 C97 119.2(5) . .
C85 C90 C97 121.6(5) . .
C86 C91 C93 110.2(5) . .
C86 C91 C92 112.7(4) . .
C93 C91 C92 110.8(6) . .
C86 C91 H91A 107.7 . .
C93 C91 H91A 107.7 . .
C92 C91 H91A 107.7 . .
C91 C92 H92A 109.5 . .
C91 C92 H92B 109.5 . .
H92A C92 H92B 109.5 . .
C91 C92 H92C 109.5 . .
H92A C92 H92C 109.5 . .
H92B C92 H92C 109.5 . .
C91 C93 H93A 109.5 . .
C91 C93 H93B 109.5 . .
H93A C93 H93B 109.5 . .
C91 C93 H93C 109.5 . .
H93A C93 H93C 109.5 . .
H93B C93 H93C 109.5 . .
C96 C94 C95 111.2(5) . .
C96 C94 C88 113.2(4) . .
C95 C94 C88 111.2(5) . .
C96 C94 H94A 106.9 . .
C95 C94 H94A 106.9 . .
C88 C94 H94A 106.9 . .
C94 C95 H95A 109.5 . .
C94 C95 H95B 109.5 . .
H95A C95 H95B 109.5 . .
C94 C95 H95C 109.5 . .
H95A C95 H95C 109.5 . .
H95B C95 H95C 109.5 . .
C94 C96 H96A 109.5 . .
C94 C96 H96B 109.5 . .
H96A C96 H96B 109.5 . .
C94 C96 H96C 109.5 . .
H96A C96 H96C 109.5 . .
H96B C96 H96C 109.5 . .
C90 C97 C98 112.3(5) . .
C90 C97 C99 112.3(5) . .
C98 C97 C99 110.1(5) . .
C90 C97 H97A 107.3 . .
C98 C97 H97A 107.3 . .
C99 C97 H97A 107.3 . .
C97 C98 H98A 109.5 . .
C97 C98 H98B 109.5 . .
H98A C98 H98B 109.5 . .
C97 C98 H98C 109.5 . .
H98A C98 H98C 109.5 . .
H98B C98 H98C 109.5 . .
C97 C99 H99A 109.5 . .
C97 C99 H99B 109.5 . .
H99A C99 H99B 109.5 . .
C97 C99 H99C 109.5 . .
H99A C99 H99C 109.5 . .
H99B C99 H99C 109.5 . .
C101 C100 C105 116.8(5) . .
C101 C100 C80 122.7(5) . .
C105 C100 C80 120.5(6) . .
C102 C101 C100 120.8(5) . .
C102 C101 C106 118.2(5) . .
C100 C101 C106 121.0(5) . .
C103 C102 C101 123.1(5) . .
C103 C102 H10C 118.4 . .
C101 C102 H10C 118.4 . .
C102 C103 C104 116.5(5) . .
C102 C103 C109 125.1(5) . .
C104 C103 C109 118.4(5) . .
C105 C104 C103 122.5(5) . .
C105 C104 H10D 118.8 . .
C103 C104 H10D 118.8 . .
C104 C105 C100 120.3(5) . .
C104 C105 C112 118.7(5) . .
C100 C105 C112 121.0(5) . .
C101 C106 C108 110.5(4) . .
C101 C106 C107 111.7(5) . .
C108 C106 C107 111.7(5) . .
C101 C106 H10E 107.6 . .
C108 C106 H10E 107.6 . .
C107 C106 H10E 107.6 . .
C106 C107 H10F 109.5 . .
C106 C107 H10G 109.5 . .
H10F C107 H10G 109.5 . .
C106 C107 H10H 109.5 . .
H10F C107 H10H 109.5 . .
H10G C107 H10H 109.5 . .
C106 C108 H10I 109.5 . .
C106 C108 H10J 109.5 . .
H10I C108 H10J 109.5 . .
C106 C108 H10K 109.5 . .
H10I C108 H10K 109.5 . .
H10J C108 H10K 109.5 . .
C103 C109 C111 110.6(5) . .
C103 C109 C110 113.1(5) . .
C111 C109 C110 110.0(5) . .
C103 C109 H10L 107.6 . .
C111 C109 H10L 107.6 . .
C110 C109 H10L 107.6 . .
C109 C110 H11C 109.5 . .
C109 C110 H11D 109.5 . .
H11C C110 H11D 109.5 . .
C109 C110 H11E 109.5 . .
H11C C110 H11E 109.5 . .
H11D C110 H11E 109.5 . .
C109 C111 H11F 109.5 . .
C109 C111 H11G 109.5 . .
H11F C111 H11G 109.5 . .
C109 C111 H11H 109.5 . .
H11F C111 H11H 109.5 . .
H11G C111 H11H 109.5 . .
C105 C112 C114 110.6(4) . .
C105 C112 C113 111.9(4) . .
C114 C112 C113 109.3(5) . .
C105 C112 H11I 108.3 . .
C114 C112 H11I 108.3 . .
C113 C112 H11I 108.3 . .
C112 C113 H11J 109.5 . .
C112 C113 H11K 109.5 . .
H11J C113 H11K 109.5 . .
C112 C113 H11L 109.5 . .
H11J C113 H11L 109.5 . .
H11K C113 H11L 109.5 . .
C112 C114 H11M 109.5 . .
C112 C114 H11N 109.5 . .
H11M C114 H11N 109.5 . .
C112 C114 H11O 109.5 . .
H11M C114 H11O 109.5 . .
H11N C114 H11O 109.5 . .
C52E C51E H51B 109.5 . .
C52E C51E H51C 109.5 . .
H51B C51E H51C 109.5 . .
C52E C51E H51D 109.5 . .
H51B C51E H51D 109.5 . .
H51C C51E H51D 109.5 . .
O50E C52E C51E 107.7(5) . .
O50E C52E H52A 110.2 . .
C51E C52E H52A 110.2 . .
O50E C52E H52B 110.2 . .
C51E C52E H52B 110.2 . .
H52A C52E H52B 108.5 . .
C52E O50E C53E 111.4(5) . .
O50E C53E C54E 109.3(6) . .
O50E C53E H53B 109.8 . .
C54E C53E H53B 109.8 . .
O50E C53E H53C 109.8 . .
C54E C53E H53C 109.8 . .
H53B C53E H53C 108.3 . .
C53E C54E H54A 109.5 . .
C53E C54E H54B 109.5 . .
H54A C54E H54B 109.5 . .
C53E C54E H54C 109.5 . .
H54A C54E H54C 109.5 . .
H54B C54E H54C 109.5 . .

loop_
_geom_bond_atom_site_label_1
_geom_bond_atom_site_label_2
_geom_bond_distance
_geom_bond_site_symmetry_2
Au1 C43 2.058(5) .
Au1 P1 2.2805(14) .
Au2 C79 2.059(5) .
Au2 P2 2.2770(13) .
P1 C29 1.820(7) .
P1 C15 1.823(6) .
P1 C1 1.828(7) .
P2 C28 1.825(5) .
P2 C42 1.827(5) .
P2 C14 1.833(5) .
C1 C2 1.534(7) .
C1 H1A 0.9900 .
C1 H1B 0.9900 .
C2 C3 1.553(8) .
C2 H2A 0.9900 .
C2 H2B 0.9900 .
C3 C4 1.552(8) .
C3 H3A 0.9900 .
C3 H3B 0.9900 .
C4 C5 1.507(8) .
C4 H4A 0.9900 .
C4 H4B 0.9900 .
C5 C6 1.563(8) .
C5 H5A 0.9900 .
C5 H5B 0.9900 .
C6 C7 1.462(8) .
C6 H6A 0.9900 .
C6 H6B 0.9900 .
C7 C8 1.502(8) .
C7 H7A 0.9900 .
C7 H7B 0.9900 .
C8 C9 1.511(7) .
C8 H8A 0.9900 .
C8 H8B 0.9900 .
C9 C10 1.533(7) .
C9 H9A 0.9900 .
C9 H9B 0.9900 .
C10 C11 1.523(7) .
C10 H10A 0.9900 .
C10 H10B 0.9900 .
C11 C12 1.527(6) .
C11 H11A 0.9900 .
C11 H11B 0.9900 .
C12 C13 1.531(6) .
C12 H12A 0.9900 .
C12 H12B 0.9900 .
C13 C14 1.518(6) .
C13 H13A 0.9900 .
C13 H13B 0.9900 .
C14 H14A 0.9900 .
C14 H14B 0.9900 .
C15 C16 1.530(7) .
C15 H15A 0.9900 .
C15 H15B 0.9900 .
C16 C17 1.515(7) .
C16 H16A 0.9900 .
C16 H16B 0.9900 .
C17 C18 1.540(8) .
C17 H17A 0.9900 .
C17 H17B 0.9900 .
C18 C19 1.511(7) .
C18 H18A 0.9900 .
C18 H18B 0.9900 .
C19 C20 1.510(8) .
C19 H19A 0.9900 .
C19 H19B 0.9900 .
C20 C21 1.536(8) .
C20 H20A 0.9900 .
C20 H20B 0.9900 .
C21 C22 1.499(9) .
C21 H21A 0.9900 .
C21 H21B 0.9900 .
C22 C23 1.584(8) .
C22 H22A 0.9900 .
C22 H22B 0.9900 .
C23 C24 1.431(9) .
C23 H23A 0.9900 .
C23 H23B 0.9900 .
C24 C25 1.540(8) .
C24 H24A 0.9900 .
C24 H24B 0.9900 .
C25 C26 1.477(8) .
C25 H25A 0.9900 .
C25 H25B 0.9900 .
C26 C27 1.534(7) .
C26 H26A 0.9900 .
C26 H26B 0.9900 .
C27 C28 1.523(7) .
C27 H27A 0.9900 .
C27 H27B 0.9900 .
C28 H28A 0.9900 .
C28 H28B 0.9900 .
C29 C30 1.544(8) .
C29 H29A 0.9900 .
C29 H29B 0.9900 .
C30 C31 1.500(8) .
C30 H30A 0.9900 .
C30 H30B 0.9900 .
C31 C32 1.536(8) .
C31 H31A 0.9900 .
C31 H31B 0.9900 .
C32 C33 1.508(8) .
C32 H32A 0.9900 .
C32 H32B 0.9900 .
C33 C34 1.457(8) .
C33 H33A 0.9900 .
C33 H33B 0.9900 .
C34 C35 1.567(8) .
C34 H34A 0.9900 .
C34 H34B 0.9900 .
C35 C36 1.537(8) .
C35 H35A 0.9900 .
C35 H35B 0.9900 .
C36 C37 1.526(7) .
C36 H36A 0.9900 .
C36 H36B 0.9900 .
C37 C38 1.525(6) .
C37 H37A 0.9900 .
C37 H37B 0.9900 .
C38 C39 1.519(6) .
C38 H38A 0.9900 .
C38 H38B 0.9900 .
C39 C40 1.524(6) .
C39 H39A 0.9900 .
C39 H39B 0.9900 .
C40 C41 1.528(6) .
C40 H40A 0.9900 .
C40 H40B 0.9900 .
C41 C42 1.531(6) .
C41 H41A 0.9900 .
C41 H41B 0.9900 .
C42 H42A 0.9900 .
C42 H42B 0.9900 .
C43 C48 1.403(8) .
C43 C44 1.414(8) .
C44 C45 1.391(7) .
C44 C49 1.494(8) .
C45 C46 1.370(8) .
C45 H45A 0.9500 .
C46 C47 1.371(8) .
C46 H46A 0.9500 .
C47 C48 1.380(8) .
C47 H47A 0.9500 .
C48 C64 1.499(7) .
C49 C50 1.397(8) .
C49 C54 1.411(8) .
C50 C51 1.403(8) .
C50 C55 1.527(8) .
C51 C52 1.392(9) .
C51 H51A 0.9500 .
C52 C53 1.379(9) .
C52 C58 1.525(8) .
C53 C54 1.397(8) .
C53 H53A 0.9500 .
C54 C61 1.505(9) .
C55 C56 1.521(8) .
C55 C57 1.523(8) .
C55 H55A 1.0000 .
C56 H56A 0.9800 .
C56 H56B 0.9800 .
C56 H56C 0.9800 .
C57 H57A 0.9800 .
C57 H57B 0.9800 .
C57 H57C 0.9800 .
C58 C60 1.520(10) .
C58 C59 1.521(11) .
C58 H58A 1.0000 .
C59 H59A 0.9800 .
C59 H59B 0.9800 .
C59 H59C 0.9800 .
C60 H60A 0.9800 .
C60 H60B 0.9800 .
C60 H60C 0.9800 .
C61 C62 1.525(9) .
C61 C63 1.539(9) .
C61 H61A 1.0000 .
C62 H62A 0.9800 .
C62 H62B 0.9800 .
C62 H62C 0.9800 .
C63 H63A 0.9800 .
C63 H63B 0.9800 .
C63 H63C 0.9800 .
C64 C65 1.412(8) .
C64 C69 1.420(7) .
C65 C66 1.390(8) .
C65 C70 1.512(7) .
C66 C67 1.388(8) .
C66 H66A 0.9500 .
C67 C68 1.379(8) .
C67 C73 1.528(8) .
C68 C69 1.390(8) .
C68 H68A 0.9500 .
C69 C76 1.509(8) .
C70 C71 1.518(8) .
C70 C72 1.520(8) .
C70 H70A 1.0000 .
C71 H71A 0.9800 .
C71 H71B 0.9800 .
C71 H71C 0.9800 .
C72 H72A 0.9800 .
C72 H72B 0.9800 .
C72 H72C 0.9800 .
C73 C75 1.501(9) .
C73 C74 1.529(9) .
C73 H73A 1.0000 .
C74 H74A 0.9800 .
C74 H74B 0.9800 .
C74 H74C 0.9800 .
C75 H75A 0.9800 .
C75 H75B 0.9800 .
C75 H75C 0.9800 .
C76 C77 1.507(8) .
C76 C78 1.521(8) .
C76 H76A 1.0000 .
C77 H77A 0.9800 .
C77 H77B 0.9800 .
C77 H77C 0.9800 .
C78 H78A 0.9800 .
C78 H78B 0.9800 .
C78 H78C 0.9800 .
C79 C84 1.395(7) .
C79 C80 1.408(7) .
C80 C81 1.377(8) .
C80 C100 1.481(7) .
C81 C82 1.386(8) .
C81 H81A 0.9500 .
C82 C83 1.388(8) .
C82 H82A 0.9500 .
C83 C84 1.392(7) .
C83 H83A 0.9500 .
C84 C85 1.505(7) .
C85 C90 1.401(7) .
C85 C86 1.423(7) .
C86 C87 1.382(8) .
C86 C91 1.517(8) .
C87 C88 1.384(8) .
C87 H87A 0.9500 .
C88 C89 1.391(8) .
C88 C94 1.543(7) .
C89 C90 1.393(7) .
C89 H89A 0.9500 .
C90 C97 1.510(7) .
C91 C93 1.529(7) .
C91 C92 1.530(9) .
C91 H91A 1.0000 .
C92 H92A 0.9800 .
C92 H92B 0.9800 .
C92 H92C 0.9800 .
C93 H93A 0.9800 .
C93 H93B 0.9800 .
C93 H93C 0.9800 .
C94 C96 1.514(7) .
C94 C95 1.520(8) .
C94 H94A 1.0000 .
C95 H95A 0.9800 .
C95 H95B 0.9800 .
C95 H95C 0.9800 .
C96 H96A 0.9800 .
C96 H96B 0.9800 .
C96 H96C 0.9800 .
C97 C98 1.525(8) .
C97 C99 1.535(8) .
C97 H97A 1.0000 .
C98 H98A 0.9800 .
C98 H98B 0.9800 .
C98 H98C 0.9800 .
C99 H99A 0.9800 .
C99 H99B 0.9800 .
C99 H99C 0.9800 .
C100 C101 1.410(8) .
C100 C105 1.431(8) .
C101 C102 1.388(8) .
C101 C106 1.521(7) .
C102 C103 1.375(7) .
C102 H10C 0.9500 .
C103 C104 1.410(8) .
C103 C109 1.514(7) .
C104 C105 1.383(7) .
C104 H10D 0.9500 .
C105 C112 1.527(7) .
C106 C108 1.525(8) .
C106 C107 1.527(8) .
C106 H10E 1.0000 .
C107 H10F 0.9800 .
C107 H10G 0.9800 .
C107 H10H 0.9800 .
C108 H10I 0.9800 .
C108 H10J 0.9800 .
C108 H10K 0.9800 .
C109 C111 1.530(8) .
C109 C110 1.534(8) .
C109 H10L 1.0000 .
C110 H11C 0.9800 .
C110 H11D 0.9800 .
C110 H11E 0.9800 .
C111 H11F 0.9800 .
C111 H11G 0.9800 .
C111 H11H 0.9800 .
C112 C114 1.527(8) .
C112 C113 1.531(8) .
C112 H11I 1.0000 .
C113 H11J 0.9800 .
C113 H11K 0.9800 .
C113 H11L 0.9800 .
C114 H11M 0.9800 .
C114 H11N 0.9800 .
C114 H11O 0.9800 .
C51E C52E 1.519(9) .
C51E H51B 0.9800 .
C51E H51C 0.9800 .
C51E H51D 0.9800 .
C52E O50E 1.414(7) .
C52E H52A 0.9900 .
C52E H52B 0.9900 .
O50E C53E 1.430(8) .
C53E C54E 1.507(11) .
C53E H53B 0.9900 .
C53E H53C 0.9900 .
C54E H54A 0.9800 .
C54E H54B 0.9800 .
C54E H54C 0.9800 .

loop_
_geom_torsion_atom_site_label_1
_geom_torsion_atom_site_label_2
_geom_torsion_atom_site_label_3
_geom_torsion_atom_site_label_4
_geom_torsion
_geom_torsion_site_symmetry_1
_geom_torsion_site_symmetry_2
_geom_torsion_site_symmetry_3
_geom_torsion_site_symmetry_4
C43 Au1 P1 C29 49(9) . . . .
C43 Au1 P1 C15 174(23) . . . .
C43 Au1 P1 C1 -70(9) . . . .
C79 Au2 P2 C28 -108(7) . . . .
C79 Au2 P2 C42 11(7) . . . .
C79 Au2 P2 C14 132(7) . . . .
C29 P1 C1 C2 -71.3(6) . . . .
C15 P1 C1 C2 -179.6(6) . . . .
Au1 P1 C1 C2 56.3(6) . . . .
P1 C1 C2 C3 178.9(6) . . . .
C1 C2 C3 C4 -61.9(10) . . . .
C2 C3 C4 C5 -46.8(12) . . . .
C3 C4 C5 C6 177.9(8) . . . .
C4 C5 C6 C7 71.3(11) . . . .
C5 C6 C7 C8 -172.7(7) . . . .
C6 C7 C8 C9 -65.7(10) . . . .
C7 C8 C9 C10 -178.1(6) . . . .
C8 C9 C10 C11 179.7(6) . . . .
C9 C10 C11 C12 67.6(7) . . . .
C10 C11 C12 C13 65.4(7) . . . .
C11 C12 C13 C14 176.0(5) . . . .
C12 C13 C14 P2 179.7(4) . . . .
C28 P2 C14 C13 -77.0(5) . . . .
C42 P2 C14 C13 171.7(4) . . . .
Au2 P2 C14 C13 45.1(5) . . . .
C29 P1 C15 C16 176.3(5) . . . .
C1 P1 C15 C16 -77.3(6) . . . .
Au1 P1 C15 C16 44.9(6) . . . .
P1 C15 C16 C17 161.0(5) . . . .
C15 C16 C17 C18 -78.9(8) . . . .
C16 C17 C18 C19 171.5(6) . . . .
C17 C18 C19 C20 177.1(7) . . . .
C18 C19 C20 C21 -176.1(7) . . . .
C19 C20 C21 C22 -60.3(10) . . . .
C20 C21 C22 C23 -60.6(10) . . . .
C21 C22 C23 C24 -172.7(10) . . . .
C22 C23 C24 C25 -162.2(10) . . . .
C23 C24 C25 C26 -79.5(15) . . . .
C24 C25 C26 C27 -159.0(9) . . . .
C25 C26 C27 C28 -73.1(11) . . . .
C26 C27 C28 P2 -173.9(6) . . . .
C42 P2 C28 C27 -85.1(6) . . . .
C14 P2 C28 C27 163.8(6) . . . .
Au2 P2 C28 C27 39.4(6) . . . .
C15 P1 C29 C30 -81.2(6) . . . .
C1 P1 C29 C30 172.9(5) . . . .
Au1 P1 C29 C30 48.8(6) . . . .
P1 C29 C30 C31 63.8(9) . . . .
C29 C30 C31 C32 168.4(7) . . . .
C30 C31 C32 C33 -62.3(12) . . . .
C31 C32 C33 C34 -67.5(13) . . . .
C32 C33 C34 C35 -173.1(9) . . . .
C33 C34 C35 C36 -156.8(10) . . . .
C34 C35 C36 C37 -169.7(7) . . . .
C35 C36 C37 C38 -172.2(6) . . . .
C36 C37 C38 C39 -64.1(7) . . . .
C37 C38 C39 C40 177.1(5) . . . .
C38 C39 C40 C41 -73.0(7) . . . .
C39 C40 C41 C42 179.7(5) . . . .
C40 C41 C42 P2 179.0(4) . . . .
C28 P2 C42 C41 -61.3(5) . . . .
C14 P2 C42 C41 50.1(5) . . . .
Au2 P2 C42 C41 176.7(4) . . . .
P1 Au1 C43 C48 -155(9) . . . .
P1 Au1 C43 C44 24(10) . . . .
C48 C43 C44 C45 2.8(8) . . . .
Au1 C43 C44 C45 -176.1(4) . . . .
C48 C43 C44 C49 -176.7(5) . . . .
Au1 C43 C44 C49 4.5(7) . . . .
C43 C44 C45 C46 -0.5(8) . . . .
C49 C44 C45 C46 179.0(5) . . . .
C44 C45 C46 C47 -1.7(9) . . . .
C45 C46 C47 C48 1.3(9) . . . .
C46 C47 C48 C43 1.1(8) . . . .
C46 C47 C48 C64 -178.9(5) . . . .
C44 C43 C48 C47 -3.2(8) . . . .
Au1 C43 C48 C47 175.7(4) . . . .
C44 C43 C48 C64 176.8(5) . . . .
Au1 C43 C48 C64 -4.3(6) . . . .
C45 C44 C49 C50 90.6(7) . . . .
C43 C44 C49 C50 -89.9(6) . . . .
C45 C44 C49 C54 -92.4(7) . . . .
C43 C44 C49 C54 87.0(7) . . . .
C54 C49 C50 C51 -0.6(8) . . . .
C44 C49 C50 C51 176.3(5) . . . .
C54 C49 C50 C55 -175.5(5) . . . .
C44 C49 C50 C55 1.4(8) . . . .
C49 C50 C51 C52 0.4(9) . . . .
C55 C50 C51 C52 175.4(5) . . . .
C50 C51 C52 C53 -0.3(9) . . . .
C50 C51 C52 C58 179.8(6) . . . .
C51 C52 C53 C54 0.3(10) . . . .
C58 C52 C53 C54 -179.7(6) . . . .
C52 C53 C54 C49 -0.5(10) . . . .
C52 C53 C54 C61 -176.8(6) . . . .
C50 C49 C54 C53 0.7(9) . . . .
C44 C49 C54 C53 -176.3(5) . . . .
C50 C49 C54 C61 176.8(5) . . . .
C44 C49 C54 C61 -0.1(8) . . . .
C49 C50 C55 C56 105.5(6) . . . .
C51 C50 C55 C56 -69.4(7) . . . .
C49 C50 C55 C57 -129.5(6) . . . .
C51 C50 C55 C57 55.6(7) . . . .
C53 C52 C58 C60 96.6(8) . . . .
C51 C52 C58 C60 -83.4(8) . . . .
C53 C52 C58 C59 -139.1(7) . . . .
C51 C52 C58 C59 40.9(9) . . . .
C53 C54 C61 C62 58.2(8) . . . .
C49 C54 C61 C62 -117.9(6) . . . .
C53 C54 C61 C63 -65.7(8) . . . .
C49 C54 C61 C63 118.2(6) . . . .
C47 C48 C64 C65 95.3(6) . . . .
C43 C48 C64 C65 -84.7(6) . . . .
C47 C48 C64 C69 -88.5(7) . . . .
C43 C48 C64 C69 91.5(6) . . . .
C69 C64 C65 C66 -1.3(8) . . . .
C48 C64 C65 C66 174.9(5) . . . .
C69 C64 C65 C70 177.6(5) . . . .
C48 C64 C65 C70 -6.2(8) . . . .
C64 C65 C66 C67 0.6(8) . . . .
C70 C65 C66 C67 -178.4(5) . . . .
C65 C66 C67 C68 0.9(8) . . . .
C65 C66 C67 C73 -179.2(5) . . . .
C66 C67 C68 C69 -1.8(8) . . . .
C73 C67 C68 C69 178.4(5) . . . .
C67 C68 C69 C64 1.0(8) . . . .
C67 C68 C69 C76 -176.8(5) . . . .
C65 C64 C69 C68 0.5(8) . . . .
C48 C64 C69 C68 -175.7(5) . . . .
C65 C64 C69 C76 178.3(5) . . . .
C48 C64 C69 C76 2.1(8) . . . .
C66 C65 C70 C71 70.3(7) . . . .
C64 C65 C70 C71 -108.6(6) . . . .
C66 C65 C70 C72 -54.2(7) . . . .
C64 C65 C70 C72 126.9(6) . . . .
C68 C67 C73 C75 -50.2(7) . . . .
C66 C67 C73 C75 129.9(6) . . . .
C68 C67 C73 C74 76.0(7) . . . .
C66 C67 C73 C74 -103.8(7) . . . .
C68 C69 C76 C77 58.9(7) . . . .
C64 C69 C76 C77 -118.9(6) . . . .
C68 C69 C76 C78 -66.2(7) . . . .
C64 C69 C76 C78 116.1(6) . . . .
P2 Au2 C79 C84 -108(7) . . . .
P2 Au2 C79 C80 69(7) . . . .
C84 C79 C80 C81 2.4(8) . . . .
Au2 C79 C80 C81 -175.0(4) . . . .
C84 C79 C80 C100 -178.7(5) . . . .
Au2 C79 C80 C100 3.9(7) . . . .
C79 C80 C81 C82 -1.0(8) . . . .
C100 C80 C81 C82 -179.9(5) . . . .
C80 C81 C82 C83 -1.1(8) . . . .
C81 C82 C83 C84 1.8(8) . . . .
C82 C83 C84 C79 -0.5(8) . . . .
C82 C83 C84 C85 -179.7(5) . . . .
C80 C79 C84 C83 -1.6(7) . . . .
Au2 C79 C84 C83 175.8(4) . . . .
C80 C79 C84 C85 177.6(5) . . . .
Au2 C79 C84 C85 -4.9(6) . . . .
C83 C84 C85 C90 88.0(6) . . . .
C79 C84 C85 C90 -91.2(6) . . . .
C83 C84 C85 C86 -99.0(6) . . . .
C79 C84 C85 C86 81.7(6) . . . .
C90 C85 C86 C87 2.2(8) . . . .
C84 C85 C86 C87 -170.9(5) . . . .
C90 C85 C86 C91 -176.2(5) . . . .
C84 C85 C86 C91 10.7(8) . . . .
C85 C86 C87 C88 1.0(8) . . . .
C91 C86 C87 C88 179.4(5) . . . .
C86 C87 C88 C89 -3.7(8) . . . .
C86 C87 C88 C94 176.7(5) . . . .
C87 C88 C89 C90 3.4(8) . . . .
C94 C88 C89 C90 -177.0(5) . . . .
C88 C89 C90 C85 -0.3(8) . . . .
C88 C89 C90 C97 178.3(5) . . . .
C86 C85 C90 C89 -2.5(7) . . . .
C84 C85 C90 C89 170.5(5) . . . .
C86 C85 C90 C97 179.0(5) . . . .
C84 C85 C90 C97 -8.0(7) . . . .
C87 C86 C91 C93 -71.8(7) . . . .
C85 C86 C91 C93 106.7(6) . . . .
C87 C86 C91 C92 52.5(7) . . . .
C85 C86 C91 C92 -129.1(6) . . . .
C87 C88 C94 C96 -32.5(7) . . . .
C89 C88 C94 C96 148.0(5) . . . .
C87 C88 C94 C95 93.6(6) . . . .
C89 C88 C94 C95 -85.9(6) . . . .
C89 C90 C97 C98 63.7(7) . . . .
C85 C90 C97 C98 -117.8(6) . . . .
C89 C90 C97 C99 -61.2(7) . . . .
C85 C90 C97 C99 117.4(6) . . . .
C81 C80 C100 C101 93.1(7) . . . .
C79 C80 C100 C101 -85.8(7) . . . .
C81 C80 C100 C105 -87.0(6) . . . .
C79 C80 C100 C105 94.1(6) . . . .
C105 C100 C101 C102 -0.3(8) . . . .
C80 C100 C101 C102 179.7(5) . . . .
C105 C100 C101 C106 178.1(4) . . . .
C80 C100 C101 C106 -2.0(8) . . . .
C100 C101 C102 C103 -0.4(8) . . . .
C106 C101 C102 C103 -178.8(5) . . . .
C101 C102 C103 C104 0.6(8) . . . .
C101 C102 C103 C109 177.9(5) . . . .
C102 C103 C104 C105 0.0(8) . . . .
C109 C103 C104 C105 -177.5(5) . . . .
C103 C104 C105 C100 -0.7(8) . . . .
C103 C104 C105 C112 -179.0(5) . . . .
C101 C100 C105 C104 0.8(7) . . . .
C80 C100 C105 C104 -179.1(5) . . . .
C101 C100 C105 C112 179.1(5) . . . .
C80 C100 C105 C112 -0.9(7) . . . .
C102 C101 C106 C108 63.4(6) . . . .
C100 C101 C106 C108 -115.0(6) . . . .
C102 C101 C106 C107 -61.6(6) . . . .
C100 C101 C106 C107 120.0(6) . . . .
C102 C103 C109 C111 -97.3(6) . . . .
C104 C103 C109 C111 80.0(6) . . . .
C102 C103 C109 C110 26.6(8) . . . .
C104 C103 C109 C110 -156.1(5) . . . .
C104 C105 C112 C114 72.3(6) . . . .
C100 C105 C112 C114 -106.0(6) . . . .
C104 C105 C112 C113 -49.8(6) . . . .
C100 C105 C112 C113 131.9(5) . . . .
C51E C52E O50E C53E -176.9(6) . . . .
C52E O50E C53E C54E 175.4(6) . . . .
